data_7124812
loop_
_publ_author_name
'Benson, Callum G. M.'
'Plajer, Alex J.'
'Garc\'ia-Rodr\'iguez, Ra\'ul'
'Bond, Andrew D.'
'Singh, Sanjay'
'Gade, Lutz H.'
'Wright, Dominic S.'

_publ_section_title
;
 A versatile hard-soft N/S-ligand for metal coordination and cluster
 formation.
;
_journal_issue 62
_journal_name_full 'Chemical communications (Cambridge, England)'
_journal_page_first 9683
_journal_page_last 9686
_journal_paper_doi 10.1039/c6cc04805f
_journal_volume 52
_journal_year 2016
_chemical_absolute_configuration ad
_chemical_formula_moiety 'C96 H209 N16 Na17 O8 P16 S17'
_chemical_formula_sum 'C96 H209 N16 Na17 O8 P16 S17'
_chemical_formula_weight 3147.15
_space_group_crystal_system tetragonal
_space_group_IT_number 103
_space_group_name_Hall 'P 4 -2c'
_space_group_name_H-M_alt 'P 4 c c'
_atom_sites_solution_hydrogens mixed
_audit_creation_method SHELXL-2014/7
_audit_update_record
;
2016-06-19 deposited with the CCDC.
2016-07-06 downloaded from the CCDC.
;
_cell_angle_alpha 90
_cell_angle_beta 90
_cell_angle_gamma 90
_cell_formula_units_Z 4
_cell_length_a 23.7918(2)
_cell_length_b 23.7918(2)
_cell_length_c 37.5449(6)
_cell_measurement_reflns_used 102364
_cell_measurement_temperature 180(2)
_cell_measurement_theta_max 22.46
_cell_measurement_theta_min 1.00
_cell_volume 21252.3(4)
_computing_cell_refinement 'HKL Scalepack (Otwinowski & Minor, 1997)'
_computing_data_collection 'COLLECT (Nonius, 1999)'
_computing_data_reduction 'HKL Denzo and Scalepack (Otwinowski & Minor, 1997)'
_computing_molecular_graphics 'Mercury (Macrae et al., 2008)'
_computing_publication_material SHELXL
_computing_structure_refinement 'SHELXL (Sheldrick, 2015)'
_computing_structure_solution 'SHELXT (Sheldrick, 2015)'
_diffrn_ambient_temperature 180(2)
_diffrn_measured_fraction_theta_full 0.985
_diffrn_measured_fraction_theta_max 0.985
_diffrn_measurement_device_type 'Nonius KappaCCD'
_diffrn_measurement_method '\w and \f-scans'
_diffrn_radiation_type MoK\a
_diffrn_radiation_wavelength 0.71073
_diffrn_reflns_av_R_equivalents 0.0877
_diffrn_reflns_av_unetI/netI 0.0824
_diffrn_reflns_Laue_measured_fraction_full 0.985
_diffrn_reflns_Laue_measured_fraction_max 0.985
_diffrn_reflns_limit_h_max 25
_diffrn_reflns_limit_h_min -25
_diffrn_reflns_limit_k_max 19
_diffrn_reflns_limit_k_min -25
_diffrn_reflns_limit_l_max 40
_diffrn_reflns_limit_l_min -40
_diffrn_reflns_number 39076
_diffrn_reflns_point_group_measured_fraction_full 0.873
_diffrn_reflns_point_group_measured_fraction_max 0.873
_diffrn_reflns_theta_full 22.481
_diffrn_reflns_theta_max 22.481
_diffrn_reflns_theta_min 3.531
_diffrn_source 'fine-focus sealed tube'
_exptl_absorpt_coefficient_mu 0.365
_exptl_absorpt_correction_T_max 0.933
_exptl_absorpt_correction_T_min 0.754
_exptl_absorpt_correction_type multi-scan
_exptl_absorpt_process_details 'SORTAV (Blessing, 1995)'
_exptl_crystal_colour colourless
_exptl_crystal_density_diffrn 0.984
_exptl_crystal_description block
_exptl_crystal_F_000 6640
_exptl_crystal_size_max 0.210
_exptl_crystal_size_mid 0.180
_exptl_crystal_size_min 0.140
_platon_squeeze_details
;
TITL dw_k3_0045 in P4cc
CELL   23.7918   23.7918   37.5449     90.00     90.00     90.00
SPGR P4cc
# Solvent Accessible Volume =    6774.7
# Electrons Found in S.A.V. =    3198.8
# Note: Atoms in Void as Cxxx and Qxxx all others
C101 0.986 0.201 0.086 !       2.68 eA-3
C102 0.655 0.051 0.672 !       2.67 eA-3
C103 0.321 0.662 0.400 !       2.67 eA-3
C104 0.012 0.853 0.093 !       2.65 eA-3
C105 0.648 0.285 0.885 !       2.59 eA-3
C106 0.015 0.540 0.283 !       2.59 eA-3
C107 0.398 0.367 0.373 !       2.50 eA-3
C108 0.912 0.596 0.618 !       2.50 eA-3
C109 0.642 0.062 0.647 !       2.48 eA-3
C110 0.259 0.379 0.881 !       2.46 eA-3
C111 0.813 0.012 0.101 !       2.46 eA-3
C112 0.634 0.249 0.891 !       2.40 eA-3
C113 0.383 0.622 0.382 !       2.37 eA-3
C114 0.054 0.811 0.625 !       2.34 eA-3
C115 0.047 0.502 0.463 !       2.34 eA-3
C116 0.032 0.514 0.992 !       2.33 eA-3
C117 0.986 0.476 0.251 !       2.31 eA-3
C118 0.444 0.036 0.271 !       2.31 eA-3
C119 0.414 0.315 0.376 !       2.30 eA-3
C120 0.063 0.549 0.093 !       2.24 eA-3
C121 0.069 0.643 0.115 !       2.24 eA-3
C122 0.984 0.532 0.125 !       2.23 eA-3
C123 0.697 0.441 0.357 !       2.20 eA-3
C124 0.347 0.639 0.881 !       2.20 eA-3
C125 0.937 0.856 0.132 !       2.19 eA-3
C126 0.500 0.996 0.235 !       2.16 eA-3
C127 0.039 0.272 0.093 !       2.13 eA-3
C128 0.462 0.984 0.805 !       2.10 eA-3
C129 0.046 0.604 0.141 !       2.10 eA-3
C130 1.001 0.475 0.829 !       2.09 eA-3
C131 0.616 0.694 0.368 !       2.07 eA-3
C132 0.345 0.945 0.625 !       2.07 eA-3
C133 0.963 0.690 0.080 !       2.07 eA-3
C134 0.500 0.504 0.398 !       2.01 eA-3
C135 0.497 0.981 0.946 !       2.00 eA-3
C136 0.522 0.032 0.835 !       2.00 eA-3
C137 0.773 0.391 0.399 !       1.96 eA-3
C138 0.958 0.144 0.618 !       1.95 eA-3
C139 0.227 0.037 0.601 !       1.94 eA-3
C140 0.766 0.587 0.885 !       1.94 eA-3
C141 0.986 0.763 0.079 !       1.93 eA-3
C142 0.115 0.970 0.125 !       1.92 eA-3
C143 0.092 0.195 0.133 !       1.92 eA-3
C144 0.430 0.015 0.820 !       1.92 eA-3
C145 0.021 0.425 0.822 !       1.91 eA-3
C146 0.469 0.029 0.496 !       1.91 eA-3
C147 0.347 0.447 0.857 !       1.91 eA-3
C148 0.031 0.440 0.749 !       1.89 eA-3
C149 0.500 0.500 0.773 !       1.88 eA-3
C150 1.000 0.502 0.492 !       1.88 eA-3
C151 0.039 0.375 0.625 !       1.88 eA-3
C152 0.500 0.498 0.844 !       1.87 eA-3
C153 0.044 0.375 0.571 !       1.86 eA-3
C154 0.548 0.053 0.812 !       1.85 eA-3
C155 0.736 0.561 0.843 !       1.85 eA-3
C156 0.492 0.999 0.139 !       1.85 eA-3
C157 0.429 0.260 0.374 !       1.83 eA-3
C158 0.750 0.008 0.593 !       1.83 eA-3
C159 1.000 0.496 0.116 !       1.82 eA-3
C160 0.212 0.359 0.923 !       1.81 eA-3
C161 0.429 0.885 0.437 !       1.81 eA-3
C162 0.032 0.340 0.609 !       1.81 eA-3
C163 0.992 0.430 0.648 !       1.80 eA-3
Q164 0.030 0.702 0.540 !       1.79 eA-3
C165 0.369 0.689 0.398 !       1.78 eA-3
C166 0.422 0.252 0.290 !       1.77 eA-3
C167 0.650 0.006 0.562 !       1.75 eA-3
C168 0.428 0.367 0.398 !       1.75 eA-3
C169 0.438 0.617 0.382 !       1.73 eA-3
C170 0.686 0.988 0.125 !       1.72 eA-3
C171 0.500 0.495 0.930 !       1.72 eA-3
C172 0.008 0.883 0.609 !       1.71 eA-3
C173 0.664 0.355 0.351 !       1.70 eA-3
C174 0.056 0.441 0.623 !       1.70 eA-3
C175 0.708 1.001 0.578 !       1.70 eA-3
C176 0.224 0.545 0.361 !       1.70 eA-3
C177 0.087 0.604 0.068 !       1.68 eA-3
Q178 0.891 0.420 0.049 !       1.68 eA-3
C179 0.556 0.713 0.290 !       1.67 eA-3
C180 0.446 0.932 0.821 !       1.67 eA-3
C181 0.648 0.671 0.921 !       1.67 eA-3
C182 0.053 0.490 0.642 !       1.63 eA-3
C183 0.499 0.996 0.968 !       1.62 eA-3
C184 0.915 0.834 0.116 !       1.62 eA-3
C185 0.500 0.505 0.453 !       1.62 eA-3
C186 0.025 0.673 0.133 !       1.61 eA-3
C187 0.078 0.779 0.617 !       1.61 eA-3
C188 0.318 1.004 0.060 !       1.60 eA-3
C189 0.663 0.715 0.890 !       1.59 eA-3
C190 0.422 0.973 0.843 !       1.58 eA-3
C191 0.999 0.904 0.616 !       1.58 eA-3
C192 0.704 0.024 0.534 !       1.58 eA-3
C193 0.367 0.977 0.616 !       1.57 eA-3
C194 0.687 0.101 0.095 !       1.56 eA-3
C195 0.405 0.667 0.854 !       1.56 eA-3
C196 0.469 0.978 0.514 !       1.54 eA-3
Q197 0.049 0.731 0.007 !       1.54 eA-3
C198 0.078 0.883 0.608 !       1.53 eA-3
C199 0.557 0.458 0.360 !       1.52 eA-3
;
_refine_diff_density_max 0.339
_refine_diff_density_min -0.389
_refine_diff_density_rms 0.080
_refine_ls_abs_structure_details
;
Flack x determined using 2804 quotients [(I+)-(I-)]/[(I+)+(I-)]
(Parsons, Flack and Wagner, Acta Cryst. B69 (2013) 249-259).
;
_refine_ls_abs_structure_Flack -0.01(7)
_refine_ls_extinction_method none
_refine_ls_goodness_of_fit_ref 1.027
_refine_ls_hydrogen_treatment constr
_refine_ls_matrix_type full
_refine_ls_number_parameters 769
_refine_ls_number_reflns 12141
_refine_ls_number_restraints 197
_refine_ls_restrained_S_all 1.030
_refine_ls_R_factor_all 0.1068
_refine_ls_R_factor_gt 0.0725
_refine_ls_shift/su_max 0.001
_refine_ls_shift/su_mean 0.000
_refine_ls_structure_factor_coef Fsqd
_refine_ls_weighting_details 'w=1/[\s^2^(Fo^2^)+(0.1390P)^2^+4.2594P] where P=(Fo^2^+2Fc^2^)/3'
_refine_ls_weighting_scheme calc
_refine_ls_wR_factor_gt 0.1916
_refine_ls_wR_factor_ref 0.2156
_reflns_Friedel_coverage 0.739
_reflns_Friedel_fraction_full 0.757
_reflns_Friedel_fraction_max 0.757
_reflns_number_gt 8445
_reflns_number_total 12141
_reflns_threshold_expression 'I > 2\s(I)'
_cod_data_source_file c6cc04805f2.cif
_cod_data_source_block CCDC_1475943
_cod_original_cell_volume 21252.3(5)
_cod_database_code 7124812
_cambridge_user_name 'Callum Benson'
_cambridge_user_crsid cgmb3
_cambridge_supervisor_name 'Dominic Wright'
_cambridge_supervisor_crsid dsw1000
_cambridge_crystallographer_name 'Andrew Bond'
_cambridge_crystallographer_crsid adb29
_cambridge_sample_id CB152
_cambridge_data_id dw_k3_0045
_shelx_space_group_comment
;
The symmetry employed for this shelxl refinement is uniquely defined
by the following loop, which should always be used as a source of
symmetry information in preference to the above space-group names.
They are only intended as comments.
;
_shelx_estimated_absorpt_t_min 0.927
_shelx_estimated_absorpt_t_max 0.951
_platon_squeeze_void_probe_radius 1.20

loop_
_space_group_symop_operation_xyz
'x, y, z'
'-y, x, z'
'-x, -y, z'
'y, -x, z'
'-x, y, z+1/2'
'-y, -x, z+1/2'
'x, -y, z+1/2'
'y, x, z+1/2'

loop_
_atom_site_label
_atom_site_type_symbol
_atom_site_fract_x
_atom_site_fract_y
_atom_site_fract_z
_atom_site_U_iso_or_equiv
_atom_site_adp_type
_atom_site_occupancy
_atom_site_site_symmetry_order
_atom_site_calc_flag
_atom_site_refinement_flags_posn
_atom_site_refinement_flags_adp
_atom_site_refinement_flags_occupancy
Na1 Na 0.0979(2) 0.1357(2) 0.40064(15) 0.0636(14) Uani 1 1 d . . .
Na2 Na 0.12655(19) 0.0065(2) 0.31689(16) 0.0590(14) Uani 1 1 d . . .
Na3 Na 0.2453(2) -0.1087(3) 0.3069(2) 0.096(2) Uani 1 1 d . . .
Na4 Na 0.2153(2) 0.0949(2) 0.35980(16) 0.0678(15) Uani 1 1 d . . .
Na5 Na 0.0000 0.0000 0.4000(3) 0.060(3) Uani 1 4 d S T P
S1A S 0.0000 0.0000 0.3224(2) 0.0548(17) Uani 1 4 d S T P
H1 H 0.0000 0.0000 0.2903 0.082 Uiso 1 4 d S U P
S1 S 0.25435(15) 0.00391(15) 0.32138(12) 0.0703(11) Uani 1 1 d . . .
S2 S 0.11625(13) 0.12751(13) 0.31608(10) 0.0542(9) Uani 1 1 d . . .
S3 S 0.12579(14) 0.01927(14) 0.39962(10) 0.0571(9) Uani 1 1 d . . .
S4 S 0.20258(18) 0.19066(16) 0.40238(12) 0.0795(12) Uani 1 1 d . . .
P1 P 0.25330(15) 0.05274(15) 0.27652(12) 0.0650(11) Uani 1 1 d . . .
P2 P 0.17172(14) 0.12679(14) 0.27330(10) 0.0555(9) Uani 1 1 d . . .
P3 P 0.17570(17) 0.03919(16) 0.44439(11) 0.0668(11) Uani 1 1 d . . .
P4 P 0.22076(18) 0.14057(18) 0.44484(12) 0.0786(13) Uani 1 1 d . . .
N1 N 0.2371(4) 0.1211(3) 0.2929(3) 0.063(3) Uani 1 1 d D . .
N2 N 0.1827(4) 0.0556(4) 0.2637(2) 0.060(3) Uani 1 1 d D . .
N3 N 0.2344(4) 0.0721(4) 0.4271(3) 0.075(4) Uani 1 1 d D . .
N4 N 0.1571(4) 0.1069(4) 0.4559(2) 0.057(3) Uani 1 1 d D . .
C1 C 0.2803(4) 0.1678(4) 0.2892(3) 0.070(4) Uani 1 1 d D . .
C1A C 0.2956(6) 0.1752(6) 0.2499(3) 0.090(5) Uani 1 1 d D . .
H1A H 0.3235 0.2053 0.2475 0.135 Uiso 1 1 calc R U .
H1B H 0.3114 0.1400 0.2407 0.135 Uiso 1 1 calc R U .
H1C H 0.2619 0.1849 0.2363 0.135 Uiso 1 1 calc R U .
C1B C 0.2535(5) 0.2231(4) 0.3035(4) 0.079(4) Uani 1 1 d D . .
H1D H 0.2807 0.2538 0.3014 0.118 Uiso 1 1 calc R U .
H1E H 0.2198 0.2320 0.2896 0.118 Uiso 1 1 calc R U .
H1F H 0.2431 0.2181 0.3286 0.118 Uiso 1 1 calc R U .
C1C C 0.3318(5) 0.1533(6) 0.3116(4) 0.089(5) Uani 1 1 d D . .
H1G H 0.3599 0.1832 0.3094 0.133 Uiso 1 1 calc R U .
H1H H 0.3207 0.1494 0.3367 0.133 Uiso 1 1 calc R U .
H1I H 0.3480 0.1177 0.3033 0.133 Uiso 1 1 calc R U .
C2 C 0.1642(4) 0.0315(4) 0.2281(3) 0.053(3) Uani 1 1 d D . .
C2A C 0.1930(6) 0.0632(5) 0.1975(3) 0.078(5) Uani 1 1 d D . .
H2A H 0.1809 0.0474 0.1747 0.116 Uiso 1 1 calc R U .
H2B H 0.1827 0.1031 0.1986 0.116 Uiso 1 1 calc R U .
H2C H 0.2339 0.0595 0.1997 0.116 Uiso 1 1 calc R U .
C2B C 0.1007(4) 0.0359(5) 0.2239(4) 0.070(4) Uani 1 1 d D . .
H2D H 0.0895 0.0201 0.2008 0.105 Uiso 1 1 calc R U .
H2E H 0.0822 0.0149 0.2431 0.105 Uiso 1 1 calc R U .
H2F H 0.0894 0.0755 0.2251 0.105 Uiso 1 1 calc R U .
C2C C 0.1827(5) -0.0309(4) 0.2269(3) 0.061(4) Uani 1 1 d D . .
H2G H 0.1713 -0.0476 0.2042 0.092 Uiso 1 1 calc R U .
H2H H 0.2237 -0.0332 0.2293 0.092 Uiso 1 1 calc R U .
H2I H 0.1649 -0.0515 0.2465 0.092 Uiso 1 1 calc R U .
C3 C 0.2912(5) 0.0456(5) 0.4336(3) 0.086(5) Uani 1 1 d D . .
C3A C 0.3381(6) 0.0809(8) 0.4161(5) 0.145(8) Uani 1 1 d D . .
H3A H 0.3746 0.0631 0.4205 0.217 Uiso 1 1 calc R U .
H3B H 0.3316 0.0832 0.3904 0.217 Uiso 1 1 calc R U .
H3C H 0.3381 0.1188 0.4263 0.217 Uiso 1 1 calc R U .
C3B C 0.2918(6) -0.0137(5) 0.4168(4) 0.093(5) Uani 1 1 d D . .
H3D H 0.3286 -0.0312 0.4208 0.140 Uiso 1 1 calc R U .
H3E H 0.2624 -0.0368 0.4277 0.140 Uiso 1 1 calc R U .
H3F H 0.2849 -0.0107 0.3911 0.140 Uiso 1 1 calc R U .
C3C C 0.3033(7) 0.0405(7) 0.4740(3) 0.110(6) Uani 1 1 d D . .
H3G H 0.3403 0.0232 0.4776 0.165 Uiso 1 1 calc R U .
H3H H 0.3029 0.0779 0.4849 0.165 Uiso 1 1 calc R U .
H3I H 0.2744 0.0170 0.4852 0.165 Uiso 1 1 calc R U .
C4 C 0.1301(5) 0.1196(5) 0.4910(3) 0.077(4) Uani 1 1 d D . .
C4A C 0.1152(6) 0.1832(4) 0.4936(4) 0.093(5) Uani 1 1 d D . .
H4A H 0.0976 0.1909 0.5167 0.139 Uiso 1 1 calc R U .
H4B H 0.1495 0.2056 0.4912 0.139 Uiso 1 1 calc R U .
H4C H 0.0890 0.1931 0.4744 0.139 Uiso 1 1 calc R U .
C4B C 0.1676(6) 0.1035(6) 0.5227(3) 0.095(5) Uani 1 1 d D . .
H4D H 0.1483 0.1126 0.5450 0.143 Uiso 1 1 calc R U .
H4E H 0.1755 0.0631 0.5219 0.143 Uiso 1 1 calc R U .
H4F H 0.2030 0.1245 0.5214 0.143 Uiso 1 1 calc R U .
C4C C 0.0741(5) 0.0864(6) 0.4941(4) 0.086(5) Uani 1 1 d D . .
H4G H 0.0563 0.0947 0.5171 0.129 Uiso 1 1 calc R U .
H4H H 0.0488 0.0976 0.4748 0.129 Uiso 1 1 calc R U .
H4I H 0.0818 0.0460 0.4925 0.129 Uiso 1 1 calc R U .
Na6 Na 0.3783(2) 0.3858(2) 0.16699(16) 0.0617(14) Uani 1 1 d . . .
Na7 Na 0.37520(19) 0.5163(2) 0.08137(15) 0.0595(14) Uani 1 1 d . . .
Na8 Na 0.2724(2) 0.4489(2) 0.12638(16) 0.0678(15) Uani 1 1 d . . .
Na9 Na 0.3501(3) 0.2788(3) 0.0687(2) 0.095(2) Uani 1 1 d . . .
Na10 Na 0.5000 0.5000 0.1640(3) 0.051(2) Uani 1 4 d S T P
S5A S 0.5000 0.5000 0.08729(18) 0.0486(16) Uani 1 4 d S T P
H5 H 0.5000 0.5000 0.0553 0.073 Uiso 1 4 d S U P
S5 S 0.37338(12) 0.50551(13) 0.16506(9) 0.0465(8) Uani 1 1 d . . .
S6 S 0.26478(15) 0.35470(15) 0.16906(12) 0.0739(12) Uani 1 1 d . . .
S7 S 0.36280(14) 0.39534(14) 0.08205(10) 0.0615(10) Uani 1 1 d . . .
S8 S 0.25013(15) 0.54293(16) 0.08678(11) 0.0710(11) Uani 1 1 d . . .
P5 P 0.32175(14) 0.49781(14) 0.21029(10) 0.0546(9) Uani 1 1 d . . .
P6 P 0.25735(15) 0.40865(15) 0.21166(12) 0.0671(11) Uani 1 1 d . . .
P7 P 0.30763(17) 0.40528(17) 0.03933(12) 0.0743(12) Uani 1 1 d . . .
P8 P 0.24070(17) 0.4928(2) 0.04304(12) 0.0799(13) Uani 1 1 d . . .
N5 N 0.3268(4) 0.4271(4) 0.2221(2) 0.055(3) Uani 1 1 d D . .
N6 N 0.2570(3) 0.4775(4) 0.1933(3) 0.051(3) Uani 1 1 d D . .
N7 N 0.3095(4) 0.4768(4) 0.0288(3) 0.068(3) Uani 1 1 d D . .
N8 N 0.2440(4) 0.4254(5) 0.0587(3) 0.079(4) Uani 1 1 d D . .
C5 C 0.3501(5) 0.4104(5) 0.2578(3) 0.065(4) Uani 1 1 d D . .
C5A C 0.3473(7) 0.3462(4) 0.2619(4) 0.094(5) Uani 1 1 d D . .
H5A H 0.3625 0.3354 0.2852 0.142 Uiso 1 1 calc R U .
H5B H 0.3081 0.3338 0.2602 0.142 Uiso 1 1 calc R U .
H5C H 0.3695 0.3284 0.2430 0.142 Uiso 1 1 calc R U .
C5B C 0.3177(6) 0.4377(6) 0.2892(3) 0.099(6) Uani 1 1 d D . .
H5D H 0.3344 0.4257 0.3118 0.149 Uiso 1 1 calc R U .
H5E H 0.3200 0.4787 0.2873 0.149 Uiso 1 1 calc R U .
H5F H 0.2782 0.4260 0.2883 0.149 Uiso 1 1 calc R U .
C5C C 0.4120(4) 0.4294(6) 0.2606(4) 0.085(5) Uani 1 1 d D . .
H5G H 0.4272 0.4185 0.2838 0.127 Uiso 1 1 calc R U .
H5H H 0.4340 0.4114 0.2417 0.127 Uiso 1 1 calc R U .
H5I H 0.4141 0.4703 0.2579 0.127 Uiso 1 1 calc R U .
C6 C 0.2070(4) 0.5155(4) 0.1992(3) 0.070(4) Uani 1 1 d D . .
C6A C 0.1557(4) 0.4902(6) 0.1791(4) 0.098(6) Uani 1 1 d D . .
H6A H 0.1228 0.5144 0.1826 0.147 Uiso 1 1 calc R U .
H6B H 0.1643 0.4878 0.1536 0.147 Uiso 1 1 calc R U .
H6C H 0.1477 0.4526 0.1884 0.147 Uiso 1 1 calc R U .
C6B C 0.1918(6) 0.5203(6) 0.2389(3) 0.099(6) Uani 1 1 d D . .
H6D H 0.1593 0.5451 0.2417 0.148 Uiso 1 1 calc R U .
H6E H 0.1826 0.4829 0.2483 0.148 Uiso 1 1 calc R U .
H6F H 0.2238 0.5358 0.2520 0.148 Uiso 1 1 calc R U .
C6C C 0.2196(5) 0.5741(4) 0.1840(4) 0.069(4) Uani 1 1 d D . .
H6G H 0.1871 0.5987 0.1878 0.103 Uiso 1 1 calc R U .
H6H H 0.2525 0.5899 0.1960 0.103 Uiso 1 1 calc R U .
H6I H 0.2272 0.5710 0.1584 0.103 Uiso 1 1 calc R U .
C7 C 0.3308(5) 0.4966(5) -0.0068(3) 0.080(5) Uani 1 1 d D . .
C7A C 0.3258(6) 0.5611(4) -0.0101(4) 0.090(5) Uani 1 1 d D . .
H7A H 0.3398 0.5731 -0.0334 0.136 Uiso 1 1 calc R U .
H7B H 0.2863 0.5722 -0.0077 0.136 Uiso 1 1 calc R U .
H7C H 0.3480 0.5790 0.0087 0.136 Uiso 1 1 calc R U .
C7B C 0.3933(4) 0.4798(6) -0.0108(4) 0.086(5) Uani 1 1 d D . .
H7D H 0.4073 0.4926 -0.0340 0.129 Uiso 1 1 calc R U .
H7E H 0.4153 0.4974 0.0083 0.129 Uiso 1 1 calc R U .
H7F H 0.3969 0.4389 -0.0092 0.129 Uiso 1 1 calc R U .
C7C C 0.2967(6) 0.4710(7) -0.0378(3) 0.108(6) Uani 1 1 d D . .
H7G H 0.3117 0.4847 -0.0605 0.162 Uiso 1 1 calc R U .
H7H H 0.2996 0.4299 -0.0370 0.162 Uiso 1 1 calc R U .
H7I H 0.2572 0.4821 -0.0355 0.162 Uiso 1 1 calc R U .
C8 C 0.1938(5) 0.3866(6) 0.0563(4) 0.114(7) Uani 1 1 d D . .
C8A C 0.2099(7) 0.3275(5) 0.0697(5) 0.134(8) Uani 1 1 d D . .
H8A H 0.1772 0.3026 0.0681 0.202 Uiso 1 1 calc R U .
H8B H 0.2405 0.3125 0.0550 0.202 Uiso 1 1 calc R U .
H8C H 0.2224 0.3299 0.0945 0.202 Uiso 1 1 calc R U .
C8B C 0.1462(6) 0.4109(8) 0.0801(5) 0.143(9) Uani 1 1 d D . .
H8D H 0.1133 0.3862 0.0789 0.215 Uiso 1 1 calc R U .
H8E H 0.1594 0.4133 0.1048 0.215 Uiso 1 1 calc R U .
H8F H 0.1360 0.4485 0.0717 0.215 Uiso 1 1 calc R U .
C8C C 0.1722(8) 0.3820(9) 0.0179(4) 0.147(9) Uani 1 1 d D . .
H8G H 0.1397 0.3566 0.0172 0.221 Uiso 1 1 calc R U .
H8H H 0.1609 0.4192 0.0094 0.221 Uiso 1 1 calc R U .
H8I H 0.2021 0.3671 0.0026 0.221 Uiso 1 1 calc R U .
O1S O 0.2918(5) 0.2172(5) 0.1018(4) 0.122(4) Uani 1 1 d D . .
C2S C 0.2500(10) 0.1777(11) 0.0865(7) 0.163(10) Uani 1 1 d D U .
H2SA H 0.2294 0.1951 0.0665 0.196 Uiso 1 1 calc R U .
H2SB H 0.2684 0.1428 0.0780 0.196 Uiso 1 1 calc R U .
C3S C 0.2124(13) 0.1661(13) 0.1166(7) 0.193(12) Uani 1 1 d D U .
H3SA H 0.2141 0.1259 0.1231 0.231 Uiso 1 1 calc R U .
H3SB H 0.1732 0.1756 0.1102 0.231 Uiso 1 1 calc R U .
C4S C 0.2318(9) 0.2015(12) 0.1468(7) 0.169(10) Uani 1 1 d D U .
H4SA H 0.2101 0.2370 0.1476 0.202 Uiso 1 1 calc R U .
H4SB H 0.2264 0.1813 0.1696 0.202 Uiso 1 1 calc R U .
C5S C 0.2921(9) 0.2134(9) 0.1409(4) 0.120(7) Uani 1 1 d D U .
H5SA H 0.3038 0.2492 0.1521 0.144 Uiso 1 1 calc R U .
H5SB H 0.3164 0.1825 0.1495 0.144 Uiso 1 1 calc R U .
O6S O 0.3290(6) 0.2304(6) 0.0168(4) 0.121(4) Uani 1 1 d D . .
C7S C 0.3584(9) 0.1760(8) 0.0157(6) 0.120(7) Uani 1 1 d D U .
H7SA H 0.3454 0.1495 0.0343 0.144 Uiso 1 1 calc R U .
H7SB H 0.3998 0.1797 0.0164 0.144 Uiso 1 1 calc R U .
C8S C 0.3365(14) 0.1626(13) -0.0201(7) 0.197(13) Uani 1 1 d D U .
H8SA H 0.3005 0.1421 -0.0174 0.237 Uiso 1 1 calc R U .
H8SB H 0.3633 0.1371 -0.0320 0.237 Uiso 1 1 calc R U .
C9S C 0.3269(12) 0.2121(11) -0.0435(7) 0.171(10) Uani 1 1 d D U .
H9SA H 0.3623 0.2276 -0.0532 0.206 Uiso 1 1 calc R U .
H9SB H 0.3004 0.2038 -0.0631 0.206 Uiso 1 1 calc R U .
C10S C 0.3018(10) 0.2489(10) -0.0159(5) 0.131(7) Uani 1 1 d D U .
H10A H 0.3099 0.2889 -0.0208 0.157 Uiso 1 1 calc R U .
H10B H 0.2605 0.2435 -0.0146 0.157 Uiso 1 1 calc R U .
O11S O 0.2897(5) -0.1279(6) 0.2545(4) 0.119(4) Uani 1 1 d D . .
C12S C 0.3439(9) -0.0980(12) 0.2510(8) 0.181(11) Uani 1 1 d D U .
H12A H 0.3453 -0.0655 0.2673 0.217 Uiso 1 1 calc R U .
H12B H 0.3756 -0.1235 0.2567 0.217 Uiso 1 1 calc R U .
C13S C 0.3474(12) -0.0793(12) 0.2140(7) 0.190(12) Uani 1 1 d D U .
H13A H 0.3862 -0.0828 0.2047 0.228 Uiso 1 1 calc R U .
H13B H 0.3347 -0.0399 0.2115 0.228 Uiso 1 1 calc R U .
C14S C 0.3086(9) -0.1187(9) 0.1956(6) 0.136(8) Uani 1 1 d D U .
H14A H 0.2851 -0.0970 0.1788 0.163 Uiso 1 1 calc R U .
H14B H 0.3312 -0.1456 0.1815 0.163 Uiso 1 1 calc R U .
C15S C 0.2714(9) -0.1506(9) 0.2198(5) 0.116(7) Uani 1 1 d D U .
H15A H 0.2313 -0.1426 0.2151 0.140 Uiso 1 1 calc R U .
H15B H 0.2781 -0.1916 0.2181 0.140 Uiso 1 1 calc R U .
O16S O 0.3177(6) -0.1471(6) 0.3365(5) 0.142(5) Uani 1 1 d D . .
C17S C 0.3389(15) -0.1313(15) 0.3718(7) 0.209(14) Uani 1 1 d D U .
H17A H 0.3154 -0.1491 0.3904 0.251 Uiso 1 1 calc R U .
H17B H 0.3364 -0.0900 0.3747 0.251 Uiso 1 1 calc R U .
C18S C 0.3980(16) -0.150(2) 0.3760(13) 0.31(2) Uani 1 1 d D U .
H18A H 0.4243 -0.1176 0.3731 0.376 Uiso 1 1 calc R U .
H18B H 0.4043 -0.1673 0.3995 0.376 Uiso 1 1 calc R U .
C19S C 0.4047(13) -0.1909(16) 0.3468(10) 0.219(14) Uani 1 1 d D U .
H19A H 0.4228 -0.2258 0.3554 0.263 Uiso 1 1 calc R U .
H19B H 0.4273 -0.1752 0.3270 0.263 Uiso 1 1 calc R U .
C20S C 0.3460(11) -0.2016(9) 0.3354(9) 0.184(11) Uani 1 1 d D U .
H20A H 0.3451 -0.2173 0.3110 0.221 Uiso 1 1 calc R U .
H20B H 0.3274 -0.2285 0.3517 0.221 Uiso 1 1 calc R U .

loop_
_atom_site_aniso_label
_atom_site_aniso_U_11
_atom_site_aniso_U_22
_atom_site_aniso_U_33
_atom_site_aniso_U_23
_atom_site_aniso_U_13
_atom_site_aniso_U_12
Na1 0.056(3) 0.051(3) 0.084(4) -0.007(3) -0.002(3) 0.003(2)
Na2 0.051(3) 0.054(3) 0.072(4) 0.000(3) 0.002(3) 0.002(2)
Na3 0.054(3) 0.065(4) 0.167(7) -0.018(4) 0.015(4) 0.011(3)
Na4 0.055(3) 0.057(3) 0.091(4) -0.020(3) -0.002(3) 0.004(3)
Na5 0.057(4) 0.057(4) 0.065(7) 0.000 0.000 0.000
S1A 0.048(2) 0.048(2) 0.069(5) 0.000 0.000 0.000
S1 0.059(2) 0.054(2) 0.098(3) -0.011(2) -0.004(2) 0.0065(18)
S2 0.0413(18) 0.0437(18) 0.078(3) -0.0002(18) 0.0086(18) 0.0005(14)
S3 0.055(2) 0.0469(18) 0.069(2) -0.0088(18) -0.0047(18) -0.0046(15)
S4 0.082(3) 0.060(2) 0.097(3) -0.020(2) 0.010(2) -0.016(2)
P1 0.045(2) 0.057(2) 0.093(3) -0.015(2) 0.011(2) -0.0007(17)
P2 0.050(2) 0.047(2) 0.069(2) -0.0064(18) 0.0093(19) -0.0067(16)
P3 0.069(3) 0.062(2) 0.069(3) -0.007(2) -0.014(2) -0.001(2)
P4 0.068(3) 0.075(3) 0.093(3) -0.027(2) -0.013(2) -0.017(2)
N1 0.038(6) 0.037(6) 0.115(10) -0.011(6) 0.014(6) -0.005(5)
N2 0.033(6) 0.046(6) 0.102(10) 0.008(6) 0.009(6) -0.007(5)
N3 0.063(8) 0.068(8) 0.093(10) -0.010(7) -0.008(7) -0.007(6)
N4 0.060(7) 0.067(7) 0.043(7) -0.012(6) 0.008(6) -0.001(6)
C1 0.053(9) 0.064(10) 0.094(12) -0.005(8) 0.010(8) -0.013(7)
C1A 0.097(13) 0.085(12) 0.088(13) 0.010(9) 0.010(10) -0.016(10)
C1B 0.072(10) 0.064(10) 0.100(12) -0.003(9) 0.007(9) -0.010(8)
C1C 0.061(10) 0.098(12) 0.106(13) 0.004(10) -0.014(9) -0.009(9)
C2 0.047(8) 0.060(8) 0.051(9) 0.000(7) 0.003(7) 0.000(7)
C2A 0.099(12) 0.069(10) 0.065(10) -0.002(8) 0.013(9) -0.002(9)
C2B 0.073(10) 0.058(9) 0.079(11) 0.000(8) -0.002(8) -0.006(8)
C2C 0.059(8) 0.058(9) 0.066(9) -0.010(7) 0.005(7) -0.007(7)
C3 0.053(9) 0.113(14) 0.093(13) -0.019(11) -0.007(9) 0.008(10)
C3A 0.106(16) 0.18(2) 0.15(2) 0.004(18) -0.007(15) 0.005(16)
C3B 0.077(11) 0.089(12) 0.115(14) -0.016(11) -0.002(10) 0.017(9)
C3C 0.098(13) 0.128(16) 0.105(16) -0.011(12) -0.032(11) 0.021(12)
C4 0.066(10) 0.090(12) 0.075(12) 0.005(9) -0.004(9) -0.006(9)
C4A 0.115(14) 0.080(12) 0.083(13) -0.016(10) -0.008(11) 0.005(10)
C4B 0.095(13) 0.109(14) 0.082(12) -0.010(10) -0.027(10) -0.006(11)
C4C 0.082(11) 0.086(11) 0.090(12) -0.023(10) 0.018(10) -0.013(9)
Na6 0.047(3) 0.048(3) 0.090(4) -0.002(3) 0.002(3) -0.004(2)
Na7 0.050(3) 0.049(3) 0.080(4) -0.013(3) -0.007(3) -0.003(2)
Na8 0.047(3) 0.064(3) 0.093(4) -0.008(3) 0.002(3) 0.000(3)
Na9 0.090(4) 0.075(4) 0.119(5) -0.017(4) 0.007(4) -0.035(3)
Na10 0.043(3) 0.043(3) 0.066(7) 0.000 0.000 0.000
S5A 0.045(2) 0.045(2) 0.056(4) 0.000 0.000 0.000
S5 0.0422(17) 0.0435(17) 0.054(2) -0.0021(16) 0.0038(15) -0.0054(14)
S6 0.057(2) 0.051(2) 0.113(3) -0.007(2) 0.021(2) -0.0169(17)
S7 0.0473(19) 0.060(2) 0.077(3) -0.019(2) 0.0004(18) -0.0075(16)
S8 0.056(2) 0.073(2) 0.084(3) -0.008(2) -0.005(2) 0.0142(18)
P5 0.054(2) 0.0462(19) 0.064(2) 0.0002(18) 0.0164(19) 0.0010(17)
P6 0.052(2) 0.049(2) 0.099(3) 0.009(2) 0.024(2) -0.0070(17)
P7 0.062(2) 0.075(3) 0.086(3) -0.031(2) -0.009(2) -0.011(2)
P8 0.053(2) 0.109(3) 0.078(3) -0.020(3) -0.018(2) 0.002(2)
N5 0.049(6) 0.037(6) 0.078(8) 0.013(6) 0.007(6) -0.013(5)
N6 0.031(5) 0.049(6) 0.074(8) -0.004(5) 0.014(5) -0.006(5)
N7 0.046(6) 0.074(8) 0.084(10) -0.022(7) -0.015(6) 0.006(6)
N8 0.052(7) 0.077(9) 0.107(10) -0.023(7) -0.008(7) -0.019(6)
C5 0.064(9) 0.062(9) 0.069(11) 0.016(8) 0.017(8) -0.003(7)
C5A 0.110(14) 0.093(13) 0.081(12) -0.007(10) 0.014(10) -0.012(10)
C5B 0.084(12) 0.093(13) 0.121(16) 0.000(11) 0.017(11) -0.002(10)
C5C 0.077(11) 0.072(10) 0.106(13) -0.005(9) -0.011(10) 0.010(9)
C6 0.062(9) 0.072(10) 0.075(11) 0.003(8) 0.016(8) 0.006(8)
C6A 0.044(9) 0.096(12) 0.154(17) 0.007(12) -0.003(10) -0.001(8)
C6B 0.078(11) 0.102(14) 0.115(16) -0.013(11) 0.006(11) 0.012(10)
C6C 0.056(8) 0.062(9) 0.088(11) -0.001(8) 0.004(8) 0.020(7)
C7 0.085(11) 0.080(11) 0.076(12) -0.019(10) -0.014(10) -0.002(9)
C7A 0.078(11) 0.084(12) 0.109(14) 0.005(10) -0.026(10) 0.005(9)
C7B 0.090(12) 0.079(11) 0.090(13) -0.004(9) 0.021(10) 0.016(9)
C7C 0.112(15) 0.142(17) 0.070(12) 0.005(12) 0.003(11) -0.015(13)
C8 0.072(12) 0.105(15) 0.17(2) -0.022(14) -0.012(13) -0.019(11)
C8A 0.110(16) 0.14(2) 0.15(2) -0.012(17) -0.001(15) -0.045(15)
C8B 0.094(15) 0.15(2) 0.19(2) -0.042(18) 0.009(16) -0.033(14)
C8C 0.114(18) 0.18(2) 0.15(2) 0.006(18) -0.011(16) -0.028(16)
O1S 0.101(9) 0.110(10) 0.156(13) -0.028(9) -0.001(9) -0.033(8)
C2S 0.165(14) 0.161(14) 0.163(14) -0.004(12) -0.002(12) -0.025(12)
C3S 0.199(16) 0.191(16) 0.188(16) 0.010(13) 0.008(13) -0.016(12)
C4S 0.172(15) 0.164(15) 0.170(15) 0.003(12) 0.001(12) -0.013(12)
C5S 0.136(12) 0.112(11) 0.113(12) 0.006(10) -0.016(10) -0.012(10)
O6S 0.121(11) 0.113(10) 0.128(12) -0.022(9) 0.011(9) -0.023(8)
C7S 0.129(12) 0.110(11) 0.120(12) -0.013(10) 0.006(10) -0.007(10)
C8S 0.192(17) 0.197(17) 0.203(17) -0.005(13) 0.010(13) -0.002(13)
C9S 0.154(14) 0.184(15) 0.176(15) -0.015(12) -0.019(12) -0.017(12)
C10S 0.125(12) 0.134(12) 0.134(13) -0.012(11) 0.004(11) -0.003(10)
O11S 0.078(8) 0.119(10) 0.160(13) 0.000(9) 0.024(8) -0.014(7)
C12S 0.163(15) 0.186(16) 0.193(16) -0.020(12) -0.002(12) 0.014(12)
C13S 0.182(16) 0.189(16) 0.199(16) -0.006(13) 0.003(13) 0.018(12)
C14S 0.136(12) 0.122(12) 0.149(13) 0.000(11) 0.012(11) 0.028(10)
C15S 0.116(11) 0.110(11) 0.123(12) -0.020(10) 0.026(10) 0.005(9)
O16S 0.124(11) 0.112(11) 0.190(15) -0.002(11) -0.007(11) 0.046(9)
C17S 0.214(18) 0.212(18) 0.203(17) -0.011(13) -0.003(13) 0.012(13)
C18S 0.31(3) 0.31(3) 0.32(3) -0.007(14) 0.003(14) 0.003(14)
C19S 0.209(18) 0.227(18) 0.222(18) -0.013(13) -0.034(13) 0.010(13)
C20S 0.174(15) 0.178(15) 0.200(16) -0.005(12) -0.013(12) 0.000(12)

loop_
_atom_type_symbol
_atom_type_description
_atom_type_scat_dispersion_real
_atom_type_scat_dispersion_imag
_atom_type_scat_source
C C 0.0033 0.0016 'International Tables Vol C Tables 4.2.6.8 and 6.1.1.4'
H H 0.0000 0.0000 'International Tables Vol C Tables 4.2.6.8 and 6.1.1.4'
N N 0.0061 0.0033 'International Tables Vol C Tables 4.2.6.8 and 6.1.1.4'
Na Na 0.0362 0.0249 'International Tables Vol C Tables 4.2.6.8 and 6.1.1.4'
O O 0.0106 0.0060 'International Tables Vol C Tables 4.2.6.8 and 6.1.1.4'
P P 0.1023 0.0942 'International Tables Vol C Tables 4.2.6.8 and 6.1.1.4'
S S 0.1246 0.1234 'International Tables Vol C Tables 4.2.6.8 and 6.1.1.4'

loop_
_geom_angle_atom_site_label_1
_geom_angle_atom_site_label_2
_geom_angle_atom_site_label_3
_geom_angle
_geom_angle_site_symmetry_1
_geom_angle_site_symmetry_3
N4 Na1 S3 121.9(3) . 2
N4 Na1 S4 67.9(3) . .
S3 Na1 S4 157.2(2) 2 .
N4 Na1 S3 68.1(2) . .
S3 Na1 S3 98.6(2) 2 .
S4 Na1 S3 104.21(19) . .
N4 Na1 S2 134.3(3) . .
S3 Na1 S2 96.72(18) 2 .
S4 Na1 S2 86.02(18) . .
S3 Na1 S2 84.02(16) . .
N4 Na1 Na4 80.5(2) . .
S3 Na1 Na4 143.6(2) 2 .
S4 Na1 Na4 53.38(15) . .
S3 Na1 Na4 60.99(15) . .
S2 Na1 Na4 54.06(14) . .
N4 Na1 P4 31.2(2) . .
S3 Na1 P4 151.1(2) 2 .
S4 Na1 P4 37.17(14) . .
S3 Na1 P4 80.64(15) . .
S2 Na1 P4 111.81(18) . .
Na4 Na1 P4 60.53(14) . .
N4 Na1 P3 30.1(2) . .
S3 Na1 P3 119.71(19) 2 .
S4 Na1 P3 79.58(16) . .
S3 Na1 P3 38.49(11) . .
S2 Na1 P3 111.40(17) . .
Na4 Na1 P3 64.26(15) . .
P4 Na1 P3 46.11(12) . .
N4 Na1 Na5 96.2(3) . .
S3 Na1 Na5 49.36(10) 2 .
S4 Na1 Na5 153.46(18) . .
S3 Na1 Na5 49.27(10) . .
S2 Na1 Na5 91.4(2) . .
Na4 Na1 Na5 104.56(16) . .
P4 Na1 Na5 122.63(18) . .
P3 Na1 Na5 76.83(14) . .
N4 Na1 Na2 161.1(3) . 2
S3 Na1 Na2 50.81(14) 2 2
S4 Na1 Na2 126.2(2) . 2
S3 Na1 Na2 94.64(16) . 2
S2 Na1 Na2 46.06(12) . 2
Na4 Na1 Na2 98.20(17) . 2
P4 Na1 Na2 157.9(2) . 2
P3 Na1 Na2 133.12(16) . 2
Na5 Na1 Na2 65.73(17) . 2
N2 Na2 S2 66.4(2) . .
N2 Na2 S2 115.2(3) . 4
S2 Na2 S2 175.4(2) . 4
N2 Na2 S1A 124.9(3) . .
S2 Na2 S1A 88.11(14) . .
S2 Na2 S1A 87.56(14) 4 .
N2 Na2 S1 63.3(2) . .
S2 Na2 S1 96.04(17) . .
S2 Na2 S1 88.43(16) 4 .
S1A Na2 S1 171.8(2) . .
N2 Na2 S3 134.8(3) . .
S2 Na2 S3 85.01(17) . .
S2 Na2 S3 96.19(17) 4 .
S1A Na2 S3 86.1(2) . .
S1 Na2 S3 87.29(17) . .
N2 Na2 Na4 76.8(2) . .
S2 Na2 Na4 55.90(14) . .
S2 Na2 Na4 128.4(2) 4 .
S1A Na2 Na4 128.3(2) . .
S1 Na2 Na4 50.50(13) . .
S3 Na2 Na4 58.00(16) . .
N2 Na2 Na3 82.8(3) . .
S2 Na2 Na3 138.60(18) . .
S2 Na2 Na3 45.61(13) 4 .
S1A Na2 Na3 133.08(17) . .
S1 Na2 Na3 43.78(13) . .
S3 Na2 Na3 99.58(18) . .
Na4 Na2 Na3 91.73(16) . .
N2 Na2 Na1 146.0(3) . 4
S2 Na2 Na1 129.0(2) . 4
S2 Na2 Na1 52.34(13) 4 4
S1A Na2 Na1 88.23(17) . 4
S1 Na2 Na1 83.68(16) . 4
S3 Na2 Na1 44.00(12) . 4
Na4 Na2 Na1 88.73(18) . 4
Na3 Na2 Na1 66.85(15) . 4
O16S Na3 O11S 89.4(6) . .
O16S Na3 S1 103.9(5) . .
O11S Na3 S1 109.3(4) . .
O16S Na3 S2 132.3(5) . 4
O11S Na3 S2 123.5(5) . 4
S1 Na3 S2 96.66(19) . 4
O16S Na3 P2 129.3(5) . 4
O11S Na3 P2 88.6(4) . 4
S1 Na3 P2 124.4(2) . 4
S2 Na3 P2 37.22(12) 4 4
O16S Na3 Na2 141.6(5) . .
O11S Na3 Na2 123.5(5) . .
S1 Na3 Na2 50.23(13) . .
S2 Na3 Na2 47.53(12) 4 .
P2 Na3 Na2 75.58(14) 4 .
N3 Na4 N1 158.7(4) . .
N3 Na4 S1 106.4(3) . .
N1 Na4 S1 67.8(2) . .
N3 Na4 S4 68.7(3) . .
N1 Na4 S4 111.9(3) . .
S1 Na4 S4 166.5(2) . .
N3 Na4 S2 136.2(3) . .
N1 Na4 S2 64.5(2) . .
S1 Na4 S2 100.5(2) . .
S4 Na4 S2 90.98(18) . .
N3 Na4 S3 62.8(3) . .
N1 Na4 S3 135.7(3) . .
S1 Na4 S3 91.55(18) . .
S4 Na4 S3 96.89(19) . .
S2 Na4 S3 82.84(15) . .
N3 Na4 Na1 76.2(3) . .
N1 Na4 Na1 122.3(3) . .
S1 Na4 Na1 138.6(2) . .
S4 Na4 Na1 53.79(14) . .
S2 Na4 Na1 60.88(15) . .
S3 Na4 Na1 51.95(13) . .
N3 Na4 P4 31.7(2) . .
N1 Na4 P4 144.8(3) . .
S1 Na4 P4 137.2(2) . .
S4 Na4 P4 37.06(14) . .
S2 Na4 P4 117.92(18) . .
S3 Na4 P4 76.22(16) . .
Na1 Na4 P4 60.20(15) . .
N3 Na4 Na2 115.9(3) . .
N1 Na4 Na2 79.4(2) . .
S1 Na4 Na2 58.29(15) . .
S4 Na4 Na2 135.2(2) . .
S2 Na4 Na2 53.53(13) . .
S3 Na4 Na2 56.75(14) . .
Na1 Na4 Na2 82.92(16) . .
P4 Na4 Na2 132.3(2) . .
N3 Na4 P1 141.0(3) . .
N1 Na4 P1 31.1(2) . .
S1 Na4 P1 36.91(13) . .
S4 Na4 P1 142.5(2) . .
S2 Na4 P1 77.32(16) . .
S3 Na4 P1 116.39(17) . .
Na1 Na4 P1 136.9(2) . .
P4 Na4 P1 162.41(19) . .
Na2 Na4 P1 62.99(14) . .
S1A Na5 S3 89.8(2) . 3
S1A Na5 S3 89.8(2) . 4
S3 Na5 S3 89.999(3) 3 4
S1A Na5 S3 89.8(2) . 2
S3 Na5 S3 89.999(2) 3 2
S3 Na5 S3 179.5(4) 4 2
S1A Na5 S3 89.8(2) . .
S3 Na5 S3 179.5(4) 3 .
S3 Na5 S3 90.000(2) 4 .
S3 Na5 S3 89.998(3) 2 .
S1A Na5 Na1 90.36(17) . .
S3 Na5 Na1 134.50(9) 3 .
S3 Na5 Na1 135.50(9) 4 .
S3 Na5 Na1 44.50(9) 2 .
S3 Na5 Na1 45.50(9) . .
S1A Na5 Na1 90.36(17) . 3
S3 Na5 Na1 45.50(9) 3 3
S3 Na5 Na1 44.50(9) 4 3
S3 Na5 Na1 135.50(9) 2 3
S3 Na5 Na1 134.50(9) . 3
Na1 Na5 Na1 179.3(3) . 3
S1A Na5 Na1 90.36(17) . 2
S3 Na5 Na1 44.50(9) 3 2
S3 Na5 Na1 134.50(9) 4 2
S3 Na5 Na1 45.50(9) 2 2
S3 Na5 Na1 135.50(9) . 2
Na1 Na5 Na1 89.999(3) . 2
Na1 Na5 Na1 89.998(3) 3 2
S1A Na5 Na1 90.36(17) . 4
S3 Na5 Na1 135.50(9) 3 4
S3 Na5 Na1 45.50(9) 4 4
S3 Na5 Na1 134.50(9) 2 4
S3 Na5 Na1 44.51(9) . 4
Na1 Na5 Na1 89.997(3) . 4
Na1 Na5 Na1 89.998(3) 3 4
Na1 Na5 Na1 179.3(3) 2 4
Na5 S1A Na2 93.92(17) . .
Na5 S1A Na2 93.92(17) . 3
Na2 S1A Na2 172.2(3) . 3
Na5 S1A Na2 93.92(17) . 4
Na2 S1A Na2 89.73(2) . 4
Na2 S1A Na2 89.73(2) 3 4
Na5 S1A Na2 93.92(17) . 2
Na2 S1A Na2 89.73(2) . 2
Na2 S1A Na2 89.73(2) 3 2
Na2 S1A Na2 172.2(3) 4 2
Na5 S1A H1 180.0 . .
Na2 S1A H1 86.08 . .
Na2 S1A H1 86.08 3 .
Na2 S1A H1 86.08 4 .
Na2 S1A H1 86.08 2 .
P1 S1 Na3 113.0(3) . .
P1 S1 Na4 88.9(2) . .
Na3 S1 Na4 147.5(2) . .
P1 S1 Na2 86.04(19) . .
Na3 S1 Na2 85.99(18) . .
Na4 S1 Na2 71.20(17) . .
P2 S2 Na3 87.4(2) . 2
P2 S2 Na2 86.91(17) . .
Na3 S2 Na2 173.5(2) 2 .
P2 S2 Na2 130.0(2) . 2
Na3 S2 Na2 86.86(17) 2 2
Na2 S2 Na2 94.4(2) . 2
P2 S2 Na4 85.47(18) . .
Na3 S2 Na4 112.1(2) 2 .
Na2 S2 Na4 70.57(16) . .
Na2 S2 Na4 141.67(19) 2 .
P2 S2 Na1 148.3(2) . .
Na3 S2 Na1 93.0(2) 2 .
Na2 S2 Na1 93.54(17) . .
Na2 S2 Na1 81.60(16) 2 .
Na4 S2 Na1 65.06(16) . .
P3 S3 Na1 99.51(19) . 4
P3 S3 Na1 84.38(19) . .
Na1 S3 Na1 171.2(2) 4 .
P3 S3 Na5 125.9(3) . .
Na1 S3 Na5 86.14(13) 4 .
Na1 S3 Na5 85.22(13) . .
P3 S3 Na2 144.2(2) . .
Na1 S3 Na2 85.19(17) 4 .
Na1 S3 Na2 96.29(18) . .
Na5 S3 Na2 89.7(2) . .
P3 S3 Na4 82.52(18) . .
Na1 S3 Na4 121.08(18) 4 .
Na1 S3 Na4 67.06(15) . .
Na5 S3 Na4 138.9(2) . .
Na2 S3 Na4 65.25(15) . .
P4 S4 Na4 87.0(2) . .
P4 S4 Na1 86.2(2) . .
Na4 S4 Na1 72.84(17) . .
N2 P1 N1 81.5(4) . .
N2 P1 S1 105.1(4) . .
N1 P1 S1 103.7(4) . .
S1 P1 P2 115.4(2) . .
N2 P1 Na4 89.3(3) . .
N1 P1 Na4 50.0(4) . .
S1 P1 Na4 54.19(17) . .
P2 P1 Na4 69.41(15) . .
N1 P2 N2 82.9(4) . .
N1 P2 S2 104.1(4) . .
N2 P2 S2 105.2(4) . .
S2 P2 P1 116.1(2) . .
N1 P2 Na3 107.6(4) . 2
N2 P2 Na3 159.2(3) . 2
S2 P2 Na3 55.40(16) . 2
P1 P2 Na3 149.0(2) . 2
N4 P3 N3 83.0(5) . .
N4 P3 S3 105.3(4) . .
N3 P3 S3 104.9(4) . .
S3 P3 P4 116.0(2) . .
N4 P3 Na1 49.2(3) . .
N3 P3 Na1 87.3(4) . .
S3 P3 Na1 57.12(15) . .
P4 P3 Na1 66.69(15) . .
N4 P4 N3 80.2(5) . .
N4 P4 S4 105.5(4) . .
N3 P4 S4 106.3(4) . .
S4 P4 P3 116.3(2) . .
N4 P4 Na1 49.7(3) . .
N3 P4 Na1 86.7(3) . .
S4 P4 Na1 56.59(17) . .
P3 P4 Na1 67.20(15) . .
N4 P4 Na4 92.5(3) . .
N3 P4 Na4 50.4(4) . .
S4 P4 Na4 55.93(17) . .
P3 P4 Na4 71.60(16) . .
Na1 P4 Na4 59.28(14) . .
C1 N1 P2 120.9(7) . .
C1 N1 P1 119.4(7) . .
P2 N1 P1 96.9(5) . .
C1 N1 Na4 113.0(7) . .
P2 N1 Na4 104.3(4) . .
P1 N1 Na4 98.9(4) . .
C2 N2 P1 120.4(7) . .
C2 N2 P2 120.2(7) . .
P1 N2 P2 97.1(4) . .
C2 N2 Na2 110.3(6) . .
P1 N2 Na2 104.9(4) . .
P2 N2 Na2 101.2(4) . .
C3 N3 P3 118.3(8) . .
C3 N3 P4 118.9(7) . .
P3 N3 P4 97.3(5) . .
C3 N3 Na4 113.2(7) . .
P3 N3 Na4 108.4(5) . .
P4 N3 Na4 98.0(5) . .
C4 N4 P3 121.3(7) . .
C4 N4 P4 118.9(7) . .
P3 N4 P4 98.4(5) . .
C4 N4 Na1 114.6(6) . .
P3 N4 Na1 100.7(4) . .
P4 N4 Na1 99.1(4) . .
N1 C1 C1C 109.0(8) . .
N1 C1 C1A 109.4(8) . .
C1C C1 C1A 111.5(9) . .
N1 C1 C1B 108.0(8) . .
C1C C1 C1B 109.3(9) . .
C1A C1 C1B 109.6(9) . .
C1 C1A H1A 109.5 . .
C1 C1A H1B 109.5 . .
H1A C1A H1B 109.5 . .
C1 C1A H1C 109.5 . .
H1A C1A H1C 109.5 . .
H1B C1A H1C 109.5 . .
C1 C1B H1D 109.5 . .
C1 C1B H1E 109.5 . .
H1D C1B H1E 109.5 . .
C1 C1B H1F 109.5 . .
H1D C1B H1F 109.5 . .
H1E C1B H1F 109.5 . .
C1 C1C H1G 109.5 . .
C1 C1C H1H 109.5 . .
H1G C1C H1H 109.5 . .
C1 C1C H1I 109.5 . .
H1G C1C H1I 109.5 . .
H1H C1C H1I 109.5 . .
N2 C2 C2B 110.6(8) . .
N2 C2 C2A 110.0(8) . .
C2B C2 C2A 109.3(8) . .
N2 C2 C2C 107.8(7) . .
C2B C2 C2C 110.2(8) . .
C2A C2 C2C 108.8(8) . .
C2 C2A H2A 109.5 . .
C2 C2A H2B 109.5 . .
H2A C2A H2B 109.5 . .
C2 C2A H2C 109.5 . .
H2A C2A H2C 109.5 . .
H2B C2A H2C 109.5 . .
C2 C2B H2D 109.5 . .
C2 C2B H2E 109.5 . .
H2D C2B H2E 109.5 . .
C2 C2B H2F 109.5 . .
H2D C2B H2F 109.5 . .
H2E C2B H2F 109.5 . .
C2 C2C H2G 109.5 . .
C2 C2C H2H 109.5 . .
H2G C2C H2H 109.5 . .
C2 C2C H2I 109.5 . .
H2G C2C H2I 109.5 . .
H2H C2C H2I 109.5 . .
N3 C3 C3A 110.6(9) . .
N3 C3 C3B 108.9(8) . .
C3A C3 C3B 108.4(9) . .
N3 C3 C3C 110.8(9) . .
C3A C3 C3C 108.9(9) . .
C3B C3 C3C 109.0(9) . .
C3 C3A H3A 109.5 . .
C3 C3A H3B 109.5 . .
H3A C3A H3B 109.5 . .
C3 C3A H3C 109.5 . .
H3A C3A H3C 109.5 . .
H3B C3A H3C 109.5 . .
C3 C3B H3D 109.5 . .
C3 C3B H3E 109.5 . .
H3D C3B H3E 109.5 . .
C3 C3B H3F 109.5 . .
H3D C3B H3F 109.5 . .
H3E C3B H3F 109.5 . .
C3 C3C H3G 109.5 . .
C3 C3C H3H 109.5 . .
H3G C3C H3H 109.5 . .
C3 C3C H3I 109.5 . .
H3G C3C H3I 109.5 . .
H3H C3C H3I 109.5 . .
N4 C4 C4B 112.4(9) . .
N4 C4 C4C 109.3(8) . .
C4B C4 C4C 108.3(9) . .
N4 C4 C4A 110.4(8) . .
C4B C4 C4A 109.2(9) . .
C4C C4 C4A 107.1(8) . .
C4 C4A H4A 109.5 . .
C4 C4A H4B 109.5 . .
H4A C4A H4B 109.5 . .
C4 C4A H4C 109.5 . .
H4A C4A H4C 109.5 . .
H4B C4A H4C 109.5 . .
C4 C4B H4D 109.5 . .
C4 C4B H4E 109.5 . .
H4D C4B H4E 109.5 . .
C4 C4B H4F 109.5 . .
H4D C4B H4F 109.5 . .
H4E C4B H4F 109.5 . .
C4 C4C H4G 109.5 . .
C4 C4C H4H 109.5 . .
H4G C4C H4H 109.5 . .
C4 C4C H4I 109.5 . .
H4G C4C H4I 109.5 . .
H4H C4C H4I 109.5 . .
N5 Na6 S5 122.0(3) . 2_655
N5 Na6 S6 67.9(2) . .
S5 Na6 S6 158.5(2) 2_655 .
N5 Na6 S5 67.9(2) . .
S5 Na6 S5 98.42(18) 2_655 .
S6 Na6 S5 103.04(18) . .
N5 Na6 S7 135.2(3) . .
S5 Na6 S7 95.47(17) 2_655 .
S6 Na6 S7 86.32(18) . .
S5 Na6 S7 84.26(16) . .
N5 Na6 Na8 80.6(2) . .
S5 Na6 Na8 142.6(2) 2_655 .
S6 Na6 Na8 53.00(15) . .
S5 Na6 Na8 60.24(14) . .
S7 Na6 Na8 54.81(15) . .
N5 Na6 P6 30.8(2) . .
S5 Na6 P6 151.4(2) 2_655 .
S6 Na6 P6 37.52(12) . .
S5 Na6 P6 79.47(14) . .
S7 Na6 P6 112.57(18) . .
Na8 Na6 P6 60.43(15) . .
N5 Na6 P5 30.2(2) . .
S5 Na6 P5 119.30(18) 2_655 .
S6 Na6 P5 79.21(15) . .
S5 Na6 P5 38.09(11) . .
S7 Na6 P5 111.95(18) . .
Na8 Na6 P5 64.10(15) . .
P6 Na6 P5 45.47(11) . .
N5 Na6 Na10 96.2(3) . .
S5 Na6 Na10 49.26(9) 2_655 .
S6 Na6 Na10 152.20(18) . .
S5 Na6 Na10 49.16(9) . .
S7 Na6 Na10 90.44(19) . .
Na8 Na6 Na10 103.44(17) . .
P6 Na6 Na10 121.72(17) . .
P5 Na6 Na10 76.46(13) . .
N5 Na6 Na7 160.0(3) . 2_655
S5 Na6 Na7 50.41(13) 2_655 2_655
S6 Na6 Na7 126.7(2) . 2_655
S5 Na6 Na7 93.84(15) . 2_655
S7 Na6 Na7 45.15(12) . 2_655
Na8 Na6 Na7 97.64(18) . 2_655
P6 Na6 Na7 157.6(2) . 2_655
P5 Na6 Na7 131.91(16) . 2_655
Na10 Na6 Na7 64.70(16) . 2_655
N7 Na7 S7 66.4(3) . .
N7 Na7 S7 116.6(3) . 4_565
S7 Na7 S7 176.3(2) . 4_565
N7 Na7 S5A 125.8(3) . .
S7 Na7 S5A 88.38(14) . .
S7 Na7 S5A 87.96(14) 4_565 .
N7 Na7 S8 63.5(2) . .
S7 Na7 S8 96.11(16) . .
S7 Na7 S8 87.41(16) 4_565 .
S5A Na7 S8 170.7(2) . .
N7 Na7 S5 134.0(3) . .
S7 Na7 S5 84.76(16) . .
S7 Na7 S5 94.24(17) 4_565 .
S5A Na7 S5 85.95(19) . .
S8 Na7 S5 86.39(17) . .
N7 Na7 Na8 77.3(3) . .
S7 Na7 Na8 56.60(14) . .
S7 Na7 Na8 125.7(2) 4_565 .
S5A Na7 Na8 128.1(2) . .
S8 Na7 Na8 50.10(14) . .
S5 Na7 Na8 56.82(14) . .
N7 Na7 Na9 81.7(3) . 4_565
S7 Na7 Na9 137.96(19) . 4_565
S7 Na7 Na9 45.76(13) 4_565 4_565
S5A Na7 Na9 133.41(17) . 4_565
S8 Na7 Na9 43.44(14) . 4_565
S5 Na7 Na9 100.22(18) . 4_565
Na8 Na7 Na9 91.25(17) . 4_565
N7 Na7 Na6 146.0(3) . 4_565
S7 Na7 Na6 127.6(2) . 4_565
S7 Na7 Na6 51.49(13) 4_565 4_565
S5A Na7 Na6 87.70(16) . 4_565
S8 Na7 Na6 83.14(15) . 4_565
S5 Na7 Na6 42.84(11) . 4_565
Na8 Na7 Na6 86.72(17) . 4_565
Na9 Na7 Na6 68.67(15) 4_565 4_565
N6 Na8 N8 157.3(3) . .
N6 Na8 S8 106.3(3) . .
N8 Na8 S8 66.9(3) . .
N6 Na8 S6 69.3(3) . .
N8 Na8 S6 111.3(3) . .
S8 Na8 S6 164.9(2) . .
N6 Na8 S7 137.7(3) . .
N8 Na8 S7 64.4(3) . .
S8 Na8 S7 100.6(2) . .
S6 Na8 S7 91.38(18) . .
N6 Na8 S5 63.2(2) . .
N8 Na8 S5 136.5(3) . .
S8 Na8 S5 92.83(18) . .
S6 Na8 S5 97.5(2) . .
S7 Na8 S5 83.66(14) . .
N6 Na8 Na6 77.4(2) . .
N8 Na8 Na6 122.2(3) . .
S8 Na8 Na6 140.3(2) . .
S6 Na8 Na6 54.11(15) . .
S7 Na8 Na6 61.14(15) . .
S5 Na8 Na6 52.63(13) . .
N6 Na8 P6 31.6(2) . .
N8 Na8 P6 144.5(3) . .
S8 Na8 P6 136.8(2) . .
S6 Na8 P6 37.71(13) . .
S7 Na8 P6 118.90(19) . .
S5 Na8 P6 76.18(16) . .
Na6 Na8 P6 60.81(15) . .
N6 Na8 Na7 117.1(3) . .
N8 Na8 Na7 78.9(3) . .
S8 Na8 Na7 58.71(16) . .
S6 Na8 Na7 136.3(2) . .
S7 Na8 Na7 53.54(13) . .
S5 Na8 Na7 57.95(14) . .
Na6 Na8 Na7 83.95(16) . .
P6 Na8 Na7 133.55(19) . .
N6 Na8 P8 140.6(3) . .
N8 Na8 P8 30.0(3) . .
S8 Na8 P8 37.11(14) . .
S6 Na8 P8 140.6(2) . .
S7 Na8 P8 77.18(17) . .
S5 Na8 P8 118.03(19) . .
Na6 Na8 P8 137.5(2) . .
P6 Na8 P8 160.92(18) . .
Na7 Na8 P8 63.40(16) . .
O6S Na9 O1S 90.4(5) . .
O6S Na9 S8 106.7(5) . 2_655
O1S Na9 S8 105.2(4) . 2_655
O6S Na9 S7 131.0(5) . .
O1S Na9 S7 125.2(4) . .
S8 Na9 S7 95.8(2) 2_655 .
O6S Na9 P7 95.9(5) . .
O1S Na9 P7 123.4(4) . .
S8 Na9 P7 126.0(2) 2_655 .
S7 Na9 P7 38.18(13) . .
O6S Na9 Na7 124.2(4) . 2_655
O1S Na9 Na7 140.2(4) . 2_655
S8 Na9 Na7 50.39(13) 2_655 2_655
S7 Na9 Na7 47.50(12) . 2_655
P7 Na9 Na7 76.18(14) . 2_655
S5A Na10 S5 90.7(2) . .
S5A Na10 S5 90.7(2) . 4_565
S5 Na10 S5 89.992(6) . 4_565
S5A Na10 S5 90.7(2) . 2_655
S5 Na10 S5 89.989(6) . 2_655
S5 Na10 S5 178.5(4) 4_565 2_655
S5A Na10 S5 90.7(2) . 3_665
S5 Na10 S5 178.5(4) . 3_665
S5 Na10 S5 89.991(6) 4_565 3_665
S5 Na10 S5 89.991(6) 2_655 3_665
S5A Na10 Na6 91.60(16) . 3_665
S5 Na10 Na6 134.30(9) . 3_665
S5 Na10 Na6 44.35(9) 4_565 3_665
S5 Na10 Na6 135.59(9) 2_655 3_665
S5 Na10 Na6 45.65(9) 3_665 3_665
S5A Na10 Na6 91.60(16) . 4_565
S5 Na10 Na6 44.35(9) . 4_565
S5 Na10 Na6 45.65(9) 4_565 4_565
S5 Na10 Na6 134.29(9) 2_655 4_565
S5 Na10 Na6 135.59(9) 3_665 4_565
Na6 Na10 Na6 89.955(9) 3_665 4_565
S5A Na10 Na6 91.60(16) . 2_655
S5 Na10 Na6 135.59(9) . 2_655
S5 Na10 Na6 134.29(9) 4_565 2_655
S5 Na10 Na6 45.65(9) 2_655 2_655
S5 Na10 Na6 44.35(9) 3_665 2_655
Na6 Na10 Na6 89.955(10) 3_665 2_655
Na6 Na10 Na6 176.8(3) 4_565 2_655
S5A Na10 Na6 91.60(16) . .
S5 Na10 Na6 45.65(9) . .
S5 Na10 Na6 135.59(9) 4_565 .
S5 Na10 Na6 44.35(9) 2_655 .
S5 Na10 Na6 134.29(9) 3_665 .
Na6 Na10 Na6 176.8(3) 3_665 .
Na6 Na10 Na6 89.956(9) 4_565 .
Na6 Na10 Na6 89.954(9) 2_655 .
Na10 S5A Na7 94.24(17) . .
Na10 S5A Na7 94.24(17) . 2_655
Na7 S5A Na7 89.68(3) . 2_655
Na10 S5A Na7 94.24(17) . 4_565
Na7 S5A Na7 89.69(3) . 4_565
Na7 S5A Na7 171.5(3) 2_655 4_565
Na10 S5A Na7 94.24(17) . 3_665
Na7 S5A Na7 171.5(3) . 3_665
Na7 S5A Na7 89.69(3) 2_655 3_665
Na7 S5A Na7 89.69(3) 4_565 3_665
Na10 S5A H5 180.0 . .
Na7 S5A H5 85.76 . .
Na7 S5A H5 85.76 2_655 .
Na7 S5A H5 85.76 4_565 .
Na7 S5A H5 85.76 3_665 .
P5 S5 Na6 97.34(18) . 4_565
P5 S5 Na6 85.20(17) . .
Na6 S5 Na6 171.0(2) 4_565 .
P5 S5 Na10 126.1(2) . .
Na6 S5 Na10 86.39(13) 4_565 .
Na6 S5 Na10 85.19(12) . .
P5 S5 Na8 83.59(17) . .
Na6 S5 Na8 121.62(18) 4_565 .
Na6 S5 Na8 67.13(16) . .
Na10 S5 Na8 138.2(2) . .
P5 S5 Na7 145.04(19) . .
Na6 S5 Na7 86.76(17) 4_565 .
Na6 S5 Na7 96.10(17) . .
Na10 S5 Na7 88.7(2) . .
Na8 S5 Na7 65.23(15) . .
P6 S6 Na8 87.2(2) . .
P6 S6 Na6 86.5(2) . .
Na8 S6 Na6 72.89(17) . .
P7 S7 Na9 84.7(2) . .
P7 S7 Na7 86.82(19) . .
Na9 S7 Na7 169.3(2) . .
P7 S7 Na7 129.2(2) . 2_655
Na9 S7 Na7 86.74(18) . 2_655
Na7 S7 Na7 93.6(2) . 2_655
P7 S7 Na8 85.84(19) . .
Na9 S7 Na8 115.9(2) . .
Na7 S7 Na8 69.87(16) . .
Na7 S7 Na8 141.34(19) 2_655 .
P7 S7 Na6 147.3(2) . .
Na9 S7 Na6 96.8(2) . .
Na7 S7 Na6 93.83(17) . .
Na7 S7 Na6 83.36(16) 2_655 .
Na8 S7 Na6 64.05(16) . .
P8 S8 Na9 111.9(3) . 4_565
P8 S8 Na8 88.9(2) . .
Na9 S8 Na8 148.3(2) 4_565 .
P8 S8 Na7 86.12(19) . .
Na9 S8 Na7 86.17(19) 4_565 .
Na8 S8 Na7 71.19(17) . .
N6 P5 N5 83.4(4) . .
N6 P5 S5 104.3(4) . .
N5 P5 S5 104.4(4) . .
S5 P5 P6 115.4(2) . .
N6 P5 Na6 87.6(3) . .
N5 P5 Na6 48.5(3) . .
S5 P5 Na6 56.71(14) . .
P6 P5 Na6 66.77(14) . .
N5 P6 N6 82.0(4) . .
N5 P6 S6 104.4(4) . .
N6 P6 S6 105.9(4) . .
S6 P6 P5 116.1(2) . .
N5 P6 Na8 92.3(3) . .
N6 P6 Na8 50.9(3) . .
S6 P6 Na8 55.14(17) . .
P5 P6 Na8 71.81(15) . .
N5 P6 Na6 49.3(3) . .
N6 P6 Na6 87.7(3) . .
S6 P6 Na6 55.97(16) . .
P5 P6 Na6 67.75(13) . .
Na8 P6 Na6 58.77(14) . .
N8 P7 N7 81.3(5) . .
N8 P7 S7 104.9(5) . .
N7 P7 S7 105.6(4) . .
S7 P7 P8 115.5(2) . .
N8 P7 Na9 111.7(5) . .
N7 P7 Na9 159.8(4) . .
S7 P7 Na9 57.10(18) . .
P8 P7 Na9 151.1(2) . .
N8 P8 N7 81.9(5) . .
N8 P8 S8 105.5(5) . .
N7 P8 S8 105.5(4) . .
S8 P8 P7 116.1(2) . .
N8 P8 Na8 51.9(4) . .
N7 P8 Na8 90.4(4) . .
S8 P8 Na8 53.99(18) . .
P7 P8 Na8 70.68(17) . .
C5 N5 P5 120.4(7) . .
C5 N5 P6 118.8(6) . .
P5 N5 P6 96.9(5) . .
C5 N5 Na6 115.9(6) . .
P5 N5 Na6 101.2(4) . .
P6 N5 Na6 99.9(4) . .
C6 N6 P5 118.7(7) . .
C6 N6 P6 119.9(6) . .
P5 N6 P6 96.3(5) . .
C6 N6 Na8 113.8(6) . .
P5 N6 Na8 107.4(4) . .
P6 N6 Na8 97.5(4) . .
C7 N7 P7 120.9(7) . .
C7 N7 P8 120.9(7) . .
P7 N7 P8 96.8(5) . .
C7 N7 Na7 110.3(6) . .
P7 N7 Na7 100.9(4) . .
P8 N7 Na7 104.0(5) . .
C8 N8 P8 121.1(8) . .
C8 N8 P7 119.5(8) . .
P8 N8 P7 98.9(6) . .
C8 N8 Na8 112.4(8) . .
P8 N8 Na8 98.1(5) . .
P7 N8 Na8 103.4(5) . .
N5 C5 C5A 109.6(8) . .
N5 C5 C5C 109.6(8) . .
C5A C5 C5C 109.0(8) . .
N5 C5 C5B 112.5(8) . .
C5A C5 C5B 108.5(8) . .
C5C C5 C5B 107.5(8) . .
C5 C5A H5A 109.5 . .
C5 C5A H5B 109.5 . .
H5A C5A H5B 109.5 . .
C5 C5A H5C 109.5 . .
H5A C5A H5C 109.5 . .
H5B C5A H5C 109.5 . .
C5 C5B H5D 109.5 . .
C5 C5B H5E 109.5 . .
H5D C5B H5E 109.5 . .
C5 C5B H5F 109.5 . .
H5D C5B H5F 109.5 . .
H5E C5B H5F 109.5 . .
C5 C5C H5G 109.5 . .
C5 C5C H5H 109.5 . .
H5G C5C H5H 109.5 . .
C5 C5C H5I 109.5 . .
H5G C5C H5I 109.5 . .
H5H C5C H5I 109.5 . .
N6 C6 C6C 109.5(8) . .
N6 C6 C6B 111.7(8) . .
C6C C6 C6B 109.8(9) . .
N6 C6 C6A 108.5(8) . .
C6C C6 C6A 108.9(9) . .
C6B C6 C6A 108.3(9) . .
C6 C6A H6A 109.5 . .
C6 C6A H6B 109.5 . .
H6A C6A H6B 109.5 . .
C6 C6A H6C 109.5 . .
H6A C6A H6C 109.5 . .
H6B C6A H6C 109.5 . .
C6 C6B H6D 109.5 . .
C6 C6B H6E 109.5 . .
H6D C6B H6E 109.5 . .
C6 C6B H6F 109.5 . .
H6D C6B H6F 109.5 . .
H6E C6B H6F 109.5 . .
C6 C6C H6G 109.5 . .
C6 C6C H6H 109.5 . .
H6G C6C H6H 109.5 . .
C6 C6C H6I 109.5 . .
H6G C6C H6I 109.5 . .
H6H C6C H6I 109.5 . .
N7 C7 C7C 111.6(9) . .
N7 C7 C7B 109.2(8) . .
C7C C7 C7B 109.4(9) . .
N7 C7 C7A 110.8(9) . .
C7C C7 C7A 106.9(9) . .
C7B C7 C7A 108.8(9) . .
C7 C7A H7A 109.5 . .
C7 C7A H7B 109.5 . .
H7A C7A H7B 109.5 . .
C7 C7A H7C 109.5 . .
H7A C7A H7C 109.5 . .
H7B C7A H7C 109.5 . .
C7 C7B H7D 109.5 . .
C7 C7B H7E 109.5 . .
H7D C7B H7E 109.5 . .
C7 C7B H7F 109.5 . .
H7D C7B H7F 109.5 . .
H7E C7B H7F 109.5 . .
C7 C7C H7G 109.5 . .
C7 C7C H7H 109.5 . .
H7G C7C H7H 109.5 . .
C7 C7C H7I 109.5 . .
H7G C7C H7I 109.5 . .
H7H C7C H7I 109.5 . .
N8 C8 C8C 111.4(10) . .
N8 C8 C8A 110.0(9) . .
C8C C8 C8A 108.9(10) . .
N8 C8 C8B 108.3(9) . .
C8C C8 C8B 108.8(10) . .
C8A C8 C8B 109.4(10) . .
C8 C8A H8A 109.5 . .
C8 C8A H8B 109.5 . .
H8A C8A H8B 109.5 . .
C8 C8A H8C 109.5 . .
H8A C8A H8C 109.5 . .
H8B C8A H8C 109.5 . .
C8 C8B H8D 109.5 . .
C8 C8B H8E 109.5 . .
H8D C8B H8E 109.5 . .
C8 C8B H8F 109.5 . .
H8D C8B H8F 109.5 . .
H8E C8B H8F 109.5 . .
C8 C8C H8G 109.5 . .
C8 C8C H8H 109.5 . .
H8G C8C H8H 109.5 . .
C8 C8C H8I 109.5 . .
H8G C8C H8I 109.5 . .
H8H C8C H8I 109.5 . .
C5S O1S C2S 110.5(16) . .
C5S O1S Na9 123.8(11) . .
C2S O1S Na9 125.7(13) . .
C3S C2S O1S 103.4(19) . .
C3S C2S H2SA 111.1 . .
O1S C2S H2SA 111.1 . .
C3S C2S H2SB 111.1 . .
O1S C2S H2SB 111.1 . .
H2SA C2S H2SB 109.1 . .
C2S C3S C4S 107(2) . .
C2S C3S H3SA 110.3 . .
C4S C3S H3SA 110.3 . .
C2S C3S H3SB 110.3 . .
C4S C3S H3SB 110.3 . .
H3SA C3S H3SB 108.6 . .
C5S C4S C3S 107(2) . .
C5S C4S H4SA 110.3 . .
C3S C4S H4SA 110.3 . .
C5S C4S H4SB 110.3 . .
C3S C4S H4SB 110.3 . .
H4SA C4S H4SB 108.5 . .
O1S C5S C4S 98.9(16) . .
O1S C5S H5SA 112.0 . .
C4S C5S H5SA 112.0 . .
O1S C5S H5SB 112.0 . .
C4S C5S H5SB 112.0 . .
H5SA C5S H5SB 109.7 . .
C10S O6S C7S 117.0(15) . .
C10S O6S Na9 131.0(12) . .
C7S O6S Na9 110.9(12) . .
O6S C7S C8S 92.6(17) . .
O6S C7S H7SA 113.2 . .
C8S C7S H7SA 113.2 . .
O6S C7S H7SB 113.2 . .
C8S C7S H7SB 113.2 . .
H7SA C7S H7SB 110.5 . .
C7S C8S C9S 115(2) . .
C7S C8S H8SA 108.5 . .
C9S C8S H8SA 108.5 . .
C7S C8S H8SB 108.5 . .
C9S C8S H8SB 108.5 . .
H8SA C8S H8SB 107.5 . .
C10S C9S C8S 97(2) . .
C10S C9S H9SA 112.4 . .
C8S C9S H9SA 112.4 . .
C10S C9S H9SB 112.4 . .
C8S C9S H9SB 112.4 . .
H9SA C9S H9SB 110.0 . .
O6S C10S C9S 103.3(18) . .
O6S C10S H10A 111.1 . .
C9S C10S H10A 111.1 . .
O6S C10S H10B 111.1 . .
C9S C10S H10B 111.1 . .
H10A C10S H10B 109.1 . .
C15S O11S C12S 110.8(16) . .
C15S O11S Na3 134.3(10) . .
C12S O11S Na3 112.7(14) . .
C13S C12S O11S 106(2) . .
C13S C12S H12A 110.5 . .
O11S C12S H12A 110.5 . .
C13S C12S H12B 110.5 . .
O11S C12S H12B 110.5 . .
H12A C12S H12B 108.7 . .
C12S C13S C14S 102(2) . .
C12S C13S H13A 111.3 . .
C14S C13S H13A 111.3 . .
C12S C13S H13B 111.3 . .
C14S C13S H13B 111.3 . .
H13A C13S H13B 109.2 . .
C15S C14S C13S 114(2) . .
C15S C14S H14A 108.7 . .
C13S C14S H14A 108.7 . .
C15S C14S H14B 108.7 . .
C13S C14S H14B 108.7 . .
H14A C14S H14B 107.6 . .
O11S C15S C14S 100.1(16) . .
O11S C15S H15A 111.7 . .
C14S C15S H15A 111.7 . .
O11S C15S H15B 111.7 . .
C14S C15S H15B 111.7 . .
H15A C15S H15B 109.5 . .
C20S O16S C17S 95(2) . .
C20S O16S Na3 134.5(16) . .
C17S O16S Na3 127.3(17) . .
O16S C17S C18S 110(3) . .
O16S C17S H17A 109.6 . .
C18S C17S H17A 109.6 . .
O16S C17S H17B 109.6 . .
C18S C17S H17B 109.6 . .
H17A C17S H17B 108.1 . .
C19S C18S C17S 103(3) . .
C19S C18S H18A 111.2 . .
C17S C18S H18A 111.2 . .
C19S C18S H18B 111.2 . .
C17S C18S H18B 111.2 . .
H18A C18S H18B 109.2 . .
C18S C19S C20S 103(3) . .
C18S C19S H19A 111.1 . .
C20S C19S H19A 111.1 . .
C18S C19S H19B 111.1 . .
C20S C19S H19B 111.1 . .
H19A C19S H19B 109.1 . .
O16S C20S C19S 106(2) . .
O16S C20S H20A 110.6 . .
C19S C20S H20A 110.6 . .
O16S C20S H20B 110.6 . .
C19S C20S H20B 110.6 . .
H20A C20S H20B 108.7 . .

loop_
_geom_bond_atom_site_label_1
_geom_bond_atom_site_label_2
_geom_bond_distance
_geom_bond_site_symmetry_2
Na1 N4 2.600(11) .
Na1 S3 2.797(6) 2
Na1 S4 2.814(6) .
Na1 S3 2.850(6) .
Na1 S2 3.211(7) .
Na1 Na4 3.333(7) .
Na1 P4 3.364(6) .
Na1 P3 3.377(6) .
Na1 Na5 3.981(5) .
Na2 N2 2.672(11) .
Na2 S2 2.890(6) .
Na2 S2 2.920(6) 4
Na2 S1A 3.022(5) .
Na2 S1 3.046(6) .
Na2 S3 3.121(7) .
Na2 Na4 3.389(7) .
Na2 Na3 3.953(7) .
Na3 O16S 2.246(16) .
Na3 O11S 2.279(16) .
Na3 S1 2.742(7) .
Na3 S2 2.829(6) 4
Na3 P2 3.433(7) 4
Na4 N3 2.625(13) .
Na4 N1 2.640(12) .
Na4 S1 2.762(6) .
Na4 S4 2.799(6) .
Na4 S2 2.976(6) .
Na4 S3 3.165(7) .
Na4 P4 3.375(7) .
Na4 P1 3.406(7) .
Na5 S1A 2.913(13) .
Na5 S3 3.028(3) 3
Na5 S3 3.028(3) 4
Na5 S3 3.028(3) 2
Na5 S3 3.028(3) .
Na5 Na1 3.981(5) 3
Na5 Na1 3.981(5) 2
Na5 Na1 3.981(5) 4
S1A Na2 3.022(5) 3
S1A Na2 3.022(5) 4
S1A Na2 3.022(5) 2
S1A H1 1.204 .
S1 P1 2.046(6) .
S2 P2 2.079(5) .
S2 Na3 2.829(6) 2
S2 Na2 2.920(6) 2
S3 P3 2.112(5) .
S3 Na1 2.797(6) 4
S4 P4 2.037(7) .
P1 N2 1.748(9) .
P1 N1 1.780(10) .
P1 P2 2.624(5) .
P2 N1 1.726(10) .
P2 N2 1.752(10) .
P2 Na3 3.433(7) 2
P3 N4 1.725(10) .
P3 N3 1.727(12) .
P3 P4 2.640(6) .
P4 N4 1.763(10) .
P4 N3 1.788(11) .
N1 C1 1.521(10) .
N2 C2 1.519(10) .
N3 C3 1.512(11) .
N4 C4 1.499(11) .
C1 C1C 1.528(11) .
C1 C1A 1.530(11) .
C1 C1B 1.556(11) .
C1A H1A 0.9800 .
C1A H1B 0.9800 .
C1A H1C 0.9800 .
C1B H1D 0.9800 .
C1B H1E 0.9800 .
C1B H1F 0.9800 .
C1C H1G 0.9800 .
C1C H1H 0.9800 .
C1C H1I 0.9800 .
C2 C2B 1.524(10) .
C2 C2A 1.537(10) .
C2 C2C 1.549(10) .
C2A H2A 0.9800 .
C2A H2B 0.9800 .
C2A H2C 0.9800 .
C2B H2D 0.9800 .
C2B H2E 0.9800 .
C2B H2F 0.9800 .
C2C H2G 0.9800 .
C2C H2H 0.9800 .
C2C H2I 0.9800 .
C3 C3A 1.544(11) .
C3 C3B 1.545(11) .
C3 C3C 1.551(11) .
C3A H3A 0.9800 .
C3A H3B 0.9800 .
C3A H3C 0.9800 .
C3B H3D 0.9800 .
C3B H3E 0.9800 .
C3B H3F 0.9800 .
C3C H3G 0.9800 .
C3C H3H 0.9800 .
C3C H3I 0.9800 .
C4 C4B 1.536(11) .
C4 C4C 1.554(11) .
C4 C4A 1.555(11) .
C4A H4A 0.9800 .
C4A H4B 0.9800 .
C4A H4C 0.9800 .
C4B H4D 0.9800 .
C4B H4E 0.9800 .
C4B H4F 0.9800 .
C4C H4G 0.9800 .
C4C H4H 0.9800 .
C4C H4I 0.9800 .
Na6 N5 2.596(11) .
Na6 S5 2.782(5) 2_655
Na6 S6 2.801(6) .
Na6 S5 2.850(6) .
Na6 S7 3.218(7) .
Na6 Na8 3.305(7) .
Na6 P6 3.374(6) .
Na6 P5 3.398(6) .
Na6 Na10 3.972(5) .
Na7 N7 2.688(11) .
Na7 S7 2.893(6) .
Na7 S7 2.916(6) 4_565
Na7 S5A 3.003(5) .
Na7 S8 3.049(6) .
Na7 S5 3.153(7) .
Na7 Na8 3.378(7) .
Na7 Na9 3.949(7) 4_565
Na8 N6 2.629(11) .
Na8 N8 2.689(13) .
Na8 S8 2.738(7) .
Na8 S6 2.761(7) .
Na8 S7 3.003(6) .
Na8 S5 3.113(6) .
Na8 P6 3.361(7) .
Na8 P8 3.384(8) .
Na9 O6S 2.320(15) .
Na9 O1S 2.368(14) .
Na9 S8 2.722(8) 2_655
Na9 S7 2.834(7) .
Na9 P7 3.361(8) .
Na9 Na7 3.949(7) 2_655
Na10 S5A 2.881(12) .
Na10 S5 3.016(3) .
Na10 S5 3.016(3) 4_565
Na10 S5 3.016(3) 2_655
Na10 S5 3.016(3) 3_665
Na10 Na6 3.972(5) 3_665
Na10 Na6 3.972(5) 4_565
Na10 Na6 3.972(5) 2_655
S5A Na7 3.003(5) 2_655
S5A Na7 3.003(5) 4_565
S5A Na7 3.003(5) 3_665
S5A H5 1.202 .
S5 P5 2.104(5) .
S5 Na6 2.782(5) 4_565
S6 P6 2.058(6) .
S7 P7 2.086(6) .
S7 Na7 2.916(6) 2_655
S8 P8 2.042(6) .
S8 Na9 2.722(8) 4_565
P5 N6 1.736(9) .
P5 N5 1.744(9) .
P5 P6 2.617(5) .
P6 N5 1.753(9) .
P6 N6 1.777(10) .
P7 N8 1.746(12) .
P7 N7 1.747(11) .
P7 P8 2.625(6) .
P8 N8 1.709(13) .
P8 N7 1.763(10) .
N5 C5 1.504(10) .
N6 C6 1.511(10) .
N7 C7 1.507(11) .
N8 C8 1.512(11) .
C5 C5A 1.538(10) .
C5 C5C 1.543(11) .
C5 C5B 1.551(11) .
C5A H5A 0.9800 .
C5A H5B 0.9800 .
C5A H5C 0.9800 .
C5B H5D 0.9800 .
C5B H5E 0.9800 .
C5B H5F 0.9800 .
C5C H5G 0.9800 .
C5C H5H 0.9800 .
C5C H5I 0.9800 .
C6 C6C 1.537(11) .
C6 C6B 1.537(11) .
C6 C6A 1.555(11) .
C6A H6A 0.9800 .
C6A H6B 0.9800 .
C6A H6C 0.9800 .
C6B H6D 0.9800 .
C6B H6E 0.9800 .
C6B H6F 0.9800 .
C6C H6G 0.9800 .
C6C H6H 0.9800 .
C6C H6I 0.9800 .
C7 C7C 1.541(11) .
C7 C7B 1.546(11) .
C7 C7A 1.546(11) .
C7A H7A 0.9800 .
C7A H7B 0.9800 .
C7A H7C 0.9800 .
C7B H7D 0.9800 .
C7B H7E 0.9800 .
C7B H7F 0.9800 .
C7C H7G 0.9800 .
C7C H7H 0.9800 .
C7C H7I 0.9800 .
C8 C8C 1.535(12) .
C8 C8A 1.541(12) .
C8 C8B 1.555(12) .
C8A H8A 0.9800 .
C8A H8B 0.9800 .
C8A H8C 0.9800 .
C8B H8D 0.9800 .
C8B H8E 0.9800 .
C8B H8F 0.9800 .
C8C H8G 0.9800 .
C8C H8H 0.9800 .
C8C H8I 0.9800 .
O1S C5S 1.472(12) .
O1S C2S 1.483(13) .
C2S C3S 1.467(13) .
C2S H2SA 0.9900 .
C2S H2SB 0.9900 .
C3S C4S 1.484(13) .
C3S H3SA 0.9900 .
C3S H3SB 0.9900 .
C4S C5S 1.481(13) .
C4S H4SA 0.9900 .
C4S H4SB 0.9900 .
C5S H5SA 0.9900 .
C5S H5SB 0.9900 .
O6S C10S 1.455(13) .
O6S C7S 1.472(12) .
C7S C8S 1.476(13) .
C7S H7SA 0.9900 .
C7S H7SB 0.9900 .
C8S C9S 1.486(14) .
C8S H8SA 0.9900 .
C8S H8SB 0.9900 .
C9S C10S 1.481(13) .
C9S H9SA 0.9900 .
C9S H9SB 0.9900 .
C10S H10A 0.9900 .
C10S H10B 0.9900 .
O11S C15S 1.475(12) .
O11S C12S 1.479(13) .
C12S C13S 1.460(13) .
C12S H12A 0.9900 .
C12S H12B 0.9900 .
C13S C14S 1.484(13) .
C13S H13A 0.9900 .
C13S H13B 0.9900 .
C14S C15S 1.478(13) .
C14S H14A 0.9900 .
C14S H14B 0.9900 .
C15S H15A 0.9900 .
C15S H15B 0.9900 .
O16S C20S 1.460(13) .
O16S C17S 1.467(14) .
C17S C18S 1.482(14) .
C17S H17A 0.9900 .
C17S H17B 0.9900 .
C18S C19S 1.480(14) .
C18S H18A 0.9900 .
C18S H18B 0.9900 .
C19S C20S 1.484(14) .
C19S H19A 0.9900 .
C19S H19B 0.9900 .
C20S H20A 0.9900 .
C20S H20B 0.9900 .

loop_
_geom_torsion_atom_site_label_1
_geom_torsion_atom_site_label_2
_geom_torsion_atom_site_label_3
_geom_torsion_atom_site_label_4
_geom_torsion
_geom_torsion_site_symmetry_1
N2 P2 N1 C1 139.8(9) .
S2 P2 N1 C1 -116.2(8) .
P1 P2 N1 C1 130.4(11) .
Na3 P2 N1 C1 -58.5(9) 2
N2 P2 N1 P1 9.4(5) .
S2 P2 N1 P1 113.4(4) .
Na3 P2 N1 P1 171.1(3) 2
N2 P2 N1 Na4 -91.7(4) .
S2 P2 N1 Na4 12.3(4) .
P1 P2 N1 Na4 -101.1(5) .
Na3 P2 N1 Na4 70.0(3) 2
N2 P1 N1 C1 -140.9(9) .
S1 P1 N1 C1 115.6(8) .
P2 P1 N1 C1 -131.4(11) .
Na4 P1 N1 C1 122.9(10) .
N2 P1 N1 P2 -9.5(5) .
S1 P1 N1 P2 -113.1(4) .
Na4 P1 N1 P2 -105.7(5) .
N2 P1 N1 Na4 96.3(4) .
S1 P1 N1 Na4 -7.3(4) .
P2 P1 N1 Na4 105.7(5) .
N1 P1 N2 C2 140.8(8) .
S1 P1 N2 C2 -117.2(7) .
P2 P1 N2 C2 131.4(10) .
Na4 P1 N2 C2 -169.7(7) .
N1 P1 N2 P2 9.4(5) .
S1 P1 N2 P2 111.4(4) .
Na4 P1 N2 P2 58.9(4) .
N1 P1 N2 Na2 -94.3(5) .
S1 P1 N2 Na2 7.7(4) .
P2 P1 N2 Na2 -103.6(5) .
Na4 P1 N2 Na2 -44.7(3) .
N1 P2 N2 C2 -141.2(8) .
S2 P2 N2 C2 116.1(7) .
P1 P2 N2 C2 -131.5(9) .
Na3 P2 N2 C2 96.7(12) 2
N1 P2 N2 P1 -9.6(5) .
S2 P2 N2 P1 -112.4(4) .
Na3 P2 N2 P1 -131.7(9) 2
N1 P2 N2 Na2 97.2(5) .
S2 P2 N2 Na2 -5.6(4) .
P1 P2 N2 Na2 106.8(5) .
Na3 P2 N2 Na2 -24.9(12) 2
N4 P3 N3 C3 136.8(9) .
S3 P3 N3 C3 -119.1(8) .
P4 P3 N3 C3 128.4(11) .
Na1 P3 N3 C3 -174.0(8) .
N4 P3 N3 P4 8.4(5) .
S3 P3 N3 P4 112.4(5) .
Na1 P3 N3 P4 57.5(4) .
N4 P3 N3 Na4 -92.6(5) .
S3 P3 N3 Na4 11.5(5) .
P4 P3 N3 Na4 -101.0(6) .
Na1 P3 N3 Na4 -43.4(4) .
N4 P4 N3 C3 -136.3(9) .
S4 P4 N3 C3 120.3(8) .
P3 P4 N3 C3 -128.0(11) .
Na1 P4 N3 C3 174.1(9) .
Na4 P4 N3 C3 122.1(10) .
N4 P4 N3 P3 -8.3(5) .
S4 P4 N3 P3 -111.7(5) .
Na1 P4 N3 P3 -57.9(4) .
Na4 P4 N3 P3 -109.8(5) .
N4 P4 N3 Na4 101.6(4) .
S4 P4 N3 Na4 -1.8(4) .
P3 P4 N3 Na4 109.8(5) .
Na1 P4 N3 Na4 51.9(3) .
N3 P3 N4 C4 -139.9(9) .
S3 P3 N4 C4 116.5(8) .
P4 P3 N4 C4 -131.4(10) .
Na1 P3 N4 C4 127.7(9) .
N3 P3 N4 P4 -8.5(5) .
S3 P3 N4 P4 -112.1(4) .
Na1 P3 N4 P4 -101.0(5) .
N3 P3 N4 Na1 92.5(5) .
S3 P3 N4 Na1 -11.2(4) .
P4 P3 N4 Na1 101.0(5) .
N3 P4 N4 C4 141.2(9) .
S4 P4 N4 C4 -114.5(8) .
P3 P4 N4 C4 132.9(10) .
Na1 P4 N4 C4 -124.7(9) .
Na4 P4 N4 C4 -169.8(8) .
N3 P4 N4 P3 8.3(5) .
S4 P4 N4 P3 112.6(4) .
Na1 P4 N4 P3 102.4(5) .
Na4 P4 N4 P3 57.3(4) .
N3 P4 N4 Na1 -94.1(5) .
S4 P4 N4 Na1 10.2(4) .
P3 P4 N4 Na1 -102.4(5) .
Na4 P4 N4 Na1 -45.0(3) .
P2 N1 C1 C1C 175.5(8) .
P1 N1 C1 C1C -64.8(11) .
Na4 N1 C1 C1C 50.9(9) .
P2 N1 C1 C1A -62.4(11) .
P1 N1 C1 C1A 57.4(11) .
Na4 N1 C1 C1A 173.0(7) .
P2 N1 C1 C1B 56.8(11) .
P1 N1 C1 C1B 176.6(9) .
Na4 N1 C1 C1B -67.7(9) .
P1 N2 C2 C2B 176.8(7) .
P2 N2 C2 C2B -62.7(10) .
Na2 N2 C2 C2B 54.4(9) .
P1 N2 C2 C2A -62.3(10) .
P2 N2 C2 C2A 58.3(10) .
Na2 N2 C2 C2A 175.3(7) .
P1 N2 C2 C2C 56.2(10) .
P2 N2 C2 C2C 176.8(7) .
Na2 N2 C2 C2C -66.1(8) .
P3 N3 C3 C3A 179.9(10) .
P4 N3 C3 C3A -62.7(13) .
Na4 N3 C3 C3A 51.5(11) .
P3 N3 C3 C3B 60.7(12) .
P4 N3 C3 C3B 178.2(9) .
Na4 N3 C3 C3B -67.6(10) .
P3 N3 C3 C3C -59.2(12) .
P4 N3 C3 C3C 58.3(13) .
Na4 N3 C3 C3C 172.4(9) .
P3 N4 C4 C4B 60.6(11) .
P4 N4 C4 C4B -61.4(11) .
Na1 N4 C4 C4B -178.2(8) .
P3 N4 C4 C4C -59.6(11) .
P4 N4 C4 C4C 178.4(8) .
Na1 N4 C4 C4C 61.6(10) .
P3 N4 C4 C4A -177.2(8) .
P4 N4 C4 C4A 60.8(11) .
Na1 N4 C4 C4A -56.0(10) .
N6 P5 N5 C5 -138.3(8) .
S5 P5 N5 C5 118.7(7) .
P6 P5 N5 C5 -129.2(9) .
Na6 P5 N5 C5 129.2(9) .
N6 P5 N5 P6 -9.0(5) .
S5 P5 N5 P6 -112.1(4) .
Na6 P5 N5 P6 -101.6(5) .
N6 P5 N5 Na6 92.6(4) .
S5 P5 N5 Na6 -10.5(4) .
P6 P5 N5 Na6 101.6(5) .
N6 P6 N5 C5 139.2(8) .
S6 P6 N5 C5 -116.4(7) .
P5 P6 N5 C5 130.3(10) .
Na8 P6 N5 C5 -170.9(7) .
Na6 P6 N5 C5 -127.0(9) .
N6 P6 N5 P5 8.8(5) .
S6 P6 N5 P5 113.3(4) .
Na8 P6 N5 P5 58.8(4) .
Na6 P6 N5 P5 102.7(5) .
N6 P6 N5 Na6 -93.9(4) .
S6 P6 N5 Na6 10.6(4) .
P5 P6 N5 Na6 -102.7(5) .
Na8 P6 N5 Na6 -44.0(3) .
N5 P5 N6 C6 138.1(8) .
S5 P5 N6 C6 -118.6(7) .
P6 P5 N6 C6 129.2(9) .
Na6 P5 N6 C6 -173.4(7) .
N5 P5 N6 P6 8.9(5) .
S5 P5 N6 P6 112.1(4) .
Na6 P5 N6 P6 57.4(4) .
N5 P5 N6 Na8 -91.1(5) .
S5 P5 N6 Na8 12.2(4) .
P6 P5 N6 Na8 -100.0(5) .
Na6 P5 N6 Na8 -42.5(3) .
N5 P6 N6 C6 -137.2(8) .
S6 P6 N6 C6 120.0(7) .
P5 P6 N6 C6 -128.3(10) .
Na8 P6 N6 C6 123.1(9) .
Na6 P6 N6 C6 173.6(8) .
N5 P6 N6 P5 -8.9(5) .
S6 P6 N6 P5 -111.6(4) .
Na8 P6 N6 P5 -108.6(4) .
Na6 P6 N6 P5 -58.1(4) .
N5 P6 N6 Na8 99.7(4) .
S6 P6 N6 Na8 -3.1(4) .
P5 P6 N6 Na8 108.6(4) .
Na6 P6 N6 Na8 50.5(3) .
N8 P7 N7 C7 -140.4(9) .
S7 P7 N7 C7 116.5(8) .
P8 P7 N7 C7 -132.5(10) .
Na9 P7 N7 C7 87.7(14) .
N8 P7 N7 P8 -7.9(5) .
S7 P7 N7 P8 -111.1(4) .
Na9 P7 N7 P8 -139.8(9) .
N8 P7 N7 Na7 97.8(5) .
S7 P7 N7 Na7 -5.3(4) .
P8 P7 N7 Na7 105.7(5) .
Na9 P7 N7 Na7 -34.1(13) .
N8 P8 N7 C7 140.5(9) .
S8 P8 N7 C7 -115.6(8) .
P7 P8 N7 C7 132.4(10) .
Na8 P8 N7 C7 -168.1(8) .
N8 P8 N7 P7 8.1(5) .
S8 P8 N7 P7 112.0(4) .
Na8 P8 N7 P7 59.4(4) .
N8 P8 N7 Na7 -95.0(5) .
S8 P8 N7 Na7 8.9(5) .
P7 P8 N7 Na7 -103.1(5) .
Na8 P8 N7 Na7 -43.6(4) .
N7 P8 N8 C8 -140.7(10) .
S8 P8 N8 C8 115.3(9) .
P7 P8 N8 C8 -132.5(12) .
Na8 P8 N8 C8 122.4(11) .
N7 P8 N8 P7 -8.1(5) .
S8 P8 N8 P7 -112.1(5) .
Na8 P8 N8 P7 -105.1(5) .
N7 P8 N8 Na8 96.9(4) .
S8 P8 N8 Na8 -7.1(4) .
P7 P8 N8 Na8 105.1(5) .
N7 P7 N8 C8 141.8(10) .
S7 P7 N8 C8 -114.3(9) .
P8 P7 N8 C8 133.5(12) .
Na9 P7 N8 C8 -54.3(10) .
N7 P7 N8 P8 8.2(5) .
S7 P7 N8 P8 112.1(5) .
Na9 P7 N8 P8 172.2(4) .
N7 P7 N8 Na8 -92.4(5) .
S7 P7 N8 Na8 11.5(5) .
P8 P7 N8 Na8 -100.6(5) .
Na9 P7 N8 Na8 71.6(4) .
P5 N5 C5 C5A 177.4(8) .
P6 N5 C5 C5A 58.7(11) .
Na6 N5 C5 C5A -60.3(9) .
P5 N5 C5 C5C -63.0(10) .
P6 N5 C5 C5C 178.3(8) .
Na6 N5 C5 C5C 59.4(9) .
P5 N5 C5 C5B 56.6(11) .
P6 N5 C5 C5B -62.1(11) .
Na6 N5 C5 C5B 178.9(7) .
P5 N6 C6 C6C 57.1(11) .
P6 N6 C6 C6C 174.4(8) .
Na8 N6 C6 C6C -70.8(9) .
P5 N6 C6 C6B -64.9(11) .
P6 N6 C6 C6B 52.4(11) .
Na8 N6 C6 C6B 167.2(8) .
P5 N6 C6 C6A 175.8(8) .
P6 N6 C6 C6A -66.9(11) .
Na8 N6 C6 C6A 47.9(10) .
P7 N7 C7 C7C 58.5(12) .
P8 N7 C7 C7C -62.8(12) .
Na7 N7 C7 C7C 175.7(8) .
P7 N7 C7 C7B -62.6(11) .
P8 N7 C7 C7B 176.1(8) .
Na7 N7 C7 C7B 54.6(9) .
P7 N7 C7 C7A 177.6(8) .
P8 N7 C7 C7A 56.3(11) .
Na7 N7 C7 C7A -65.2(9) .
P8 N8 C8 C8C 54.9(14) .
P7 N8 C8 C8C -68.3(13) .
Na8 N8 C8 C8C 170.2(10) .
P8 N8 C8 C8A 175.7(11) .
P7 N8 C8 C8A 52.5(14) .
Na8 N8 C8 C8A -69.0(11) .
P8 N8 C8 C8B -64.8(13) .
P7 N8 C8 C8B 172.0(11) .
Na8 N8 C8 C8B 50.5(12) .
C5S O1S C2S C3S 20(3) .
Na9 O1S C2S C3S -159.7(18) .
O1S C2S C3S C4S 3(3) .
C2S C3S C4S C5S -25(3) .
C2S O1S C5S C4S -34(2) .
Na9 O1S C5S C4S 145.8(15) .
C3S C4S C5S O1S 35(3) .
C10S O6S C7S C8S -8(2) .
Na9 O6S C7S C8S -177.4(15) .
O6S C7S C8S C9S 31(3) .
C7S C8S C9S C10S -42(3) .
C7S O6S C10S C9S -16(3) .
Na9 O6S C10S C9S 151.0(15) .
C8S C9S C10S O6S 31(2) .
C15S O11S C12S C13S 26(3) .
Na3 O11S C12S C13S -140(2) .
O11S C12S C13S C14S -23(3) .
C12S C13S C14S C15S 14(3) .
C12S O11S C15S C14S -16(2) .
Na3 O11S C15S C14S 145.6(15) .
C13S C14S C15S O11S 0(3) .
C20S O16S C17S C18S 39(4) .
Na3 O16S C17S C18S -158(3) .
O16S C17S C18S C19S -16(5) .
C17S C18S C19S C20S -13(5) .
C17S O16S C20S C19S -47(3) .
Na3 O16S C20S C19S 152(2) .
C18S C19S C20S O16S 40(4) .

loop_
_platon_squeeze_void_nr
_platon_squeeze_void_average_x
_platon_squeeze_void_average_y
_platon_squeeze_void_average_z
_platon_squeeze_void_volume
_platon_squeeze_void_count_electrons
_platon_squeeze_void_content
1 -0.035 0.388 0.001 6652 3205
;
 The solvent is THF (C4 H8 O = 40 electrons).

 The electron count of 3205 electrons therefore corresponds to 80 THF
 molecuels per unit cell, which equals 20 THF molecules per formula unit.
 On the basis of the void volume of 6652 cubic angstrom, this gives 16.6
 cubic angstrom per non-H atom, which is quite reasonable for a molecular
 crystal structure. However, it is quite likely that the electron count
 could be over-estimated for this low-resolution data set.

 Probably a better estimate of the THF content could be based on the expected
 volume for one molecule of THF. Considering a few structures from the CSD
 containing non-coordinated THF solvent molecules. Removing the THF molecules
 and calculating the void space (default probe settings) gives 115-125 cubic
 angstrom per THF molecule. On this basis, the void space suggests ca 52-58
 THF molecules per unit cell, which equals ca 14 THF molecules per formula
 unit.
;
